data_7125965
loop_
_publ_author_name
'Pramanik, Subhamay'
'Day, Victor W.'
'Bowman-James, Kristin'

_publ_section_title
;
 Supramolecular traps for highly phosphorylated inositol sources of
 phosphorus.
;
_journal_issue 22
_journal_name_full 'Chemical communications (Cambridge, England)'
_journal_page_first 3269
_journal_page_last 3272
_journal_paper_doi 10.1039/c9cc09321d
_journal_volume 56
_journal_year 2020
_chemical_formula_sum 'C79 H191.2 N24 O74.1 P6'
_chemical_formula_weight 2849.17
_space_group_crystal_system monoclinic
_space_group_IT_number 15
_space_group_name_Hall '-C 2yc'
_space_group_name_H-M_alt 'C 1 2/c 1'
_atom_sites_solution_hydrogens mixed
_audit_creation_method SHELXL-2017/1
_audit_update_record
;
2020-01-20 deposited with the CCDC.	2020-02-10 downloaded from the CCDC.
;
_cell_angle_alpha 90
_cell_angle_beta 100.616(4)
_cell_angle_gamma 90
_cell_formula_units_Z 8
_cell_length_a 49.267(4)
_cell_length_b 14.9082(12)
_cell_length_c 39.726(3)
_cell_measurement_reflns_used 9920
_cell_measurement_temperature 200(2)
_cell_measurement_theta_max 63.21
_cell_measurement_theta_min 3.10
_cell_volume 28679(4)
_computing_cell_refinement 'Bruker SAINT'
_computing_data_collection 'Bruker APEX2'
_computing_data_reduction 'Bruker SAINT'
_computing_molecular_graphics 'Bruker SHELXTL'
_computing_publication_material 'Bruker SHELXTL'
_computing_structure_refinement 'SHELXL-2017/1 (Sheldrick, 2017)'
_computing_structure_solution 'SHELXS-97 (Sheldrick 2008)'
_diffrn_ambient_temperature 200(2)
_diffrn_measured_fraction_theta_full 0.961
_diffrn_measured_fraction_theta_max 0.939
_diffrn_measurement_device_type 'Bruker Platinum 135 CCD'
_diffrn_measurement_method '\f and \w scans'
_diffrn_radiation_type CuK\a
_diffrn_radiation_wavelength 1.54178
_diffrn_reflns_av_R_equivalents 0.0700
_diffrn_reflns_av_unetI/netI 0.0709
_diffrn_reflns_Laue_measured_fraction_full 0.961
_diffrn_reflns_Laue_measured_fraction_max 0.939
_diffrn_reflns_limit_h_max 52
_diffrn_reflns_limit_h_min -56
_diffrn_reflns_limit_k_max 13
_diffrn_reflns_limit_k_min -16
_diffrn_reflns_limit_l_max 44
_diffrn_reflns_limit_l_min -46
_diffrn_reflns_number 77727
_diffrn_reflns_point_group_measured_fraction_full 0.961
_diffrn_reflns_point_group_measured_fraction_max 0.939
_diffrn_reflns_theta_full 62.200
_diffrn_reflns_theta_max 63.686
_diffrn_reflns_theta_min 2.633
_diffrn_source 'Bruker MicroStar microfocus rotating anode'
_exptl_absorpt_coefficient_mu 1.595
_exptl_absorpt_correction_T_max 1.000
_exptl_absorpt_correction_T_min 0.776
_exptl_absorpt_correction_type multi-scan
_exptl_crystal_colour colourless
_exptl_crystal_density_diffrn 1.320
_exptl_crystal_description 'Rectangular parallelepiped'
_exptl_crystal_F_000 12128
_exptl_crystal_size_max 0.250
_exptl_crystal_size_mid 0.130
_exptl_crystal_size_min 0.080
_refine_diff_density_max 1.056
_refine_diff_density_min -0.601
_refine_diff_density_rms 0.113
_refine_ls_extinction_method none
_refine_ls_goodness_of_fit_ref 1.054
_refine_ls_hydrogen_treatment mixed
_refine_ls_matrix_type full
_refine_ls_number_parameters 1761
_refine_ls_number_reflns 22167
_refine_ls_number_restraints 18
_refine_ls_restrained_S_all 1.054
_refine_ls_R_factor_all 0.1601
_refine_ls_R_factor_gt 0.1185
_refine_ls_shift/su_max 0.001
_refine_ls_shift/su_mean 0.000
_refine_ls_structure_factor_coef Fsqd
_refine_ls_weighting_details 'w=1/[\s^2^(Fo^2^)+(0.1798P)^2^+219.5176P] where P=(Fo^2^+2Fc^2^)/3'
_refine_ls_weighting_scheme calc
_refine_ls_wR_factor_gt 0.3241
_refine_ls_wR_factor_ref 0.3657
_reflns_Friedel_coverage 0.000
_reflns_number_gt 14556
_reflns_number_total 22167
_reflns_threshold_expression 'I > 2\s(I)'
_cod_data_source_file c9cc09321d2.cif
_cod_data_source_block v23dH
_cod_depositor_comments 'Adding full bibliography for 7125965--7125967.cif.'
_cod_original_sg_symbol_H-M 'C 2/c'
_cod_original_formula_sum 'C79 H191.20 N24 O74.10 P6'
_cod_database_code 7125965
_shelx_shelxl_version_number 2017/1
_shelx_space_group_comment
; 
The symmetry employed for this shelxl refinement is uniquely defined 
by the following loop, which should always be used as a source of 
symmetry information in preference to the above space-group names. 
They are only intended as comments. 
;
_shelx_estimated_absorpt_t_min 0.691
_shelx_estimated_absorpt_t_max 0.883

loop_
_space_group_symop_operation_xyz
'x, y, z'
'-x, y, -z+1/2'
'x+1/2, y+1/2, z'
'-x+1/2, y+1/2, -z+1/2'
'-x, -y, -z'
'x, -y, z-1/2'
'-x+1/2, -y+1/2, -z'
'x+1/2, -y+1/2, z-1/2'

loop_
_atom_site_label
_atom_site_type_symbol
_atom_site_fract_x
_atom_site_fract_y
_atom_site_fract_z
_atom_site_U_iso_or_equiv
_atom_site_adp_type
_atom_site_occupancy
_atom_site_site_symmetry_order
_atom_site_calc_flag
_atom_site_refinement_flags_posn
_atom_site_refinement_flags_adp
_atom_site_refinement_flags_occupancy
P1 P 0.66914(5) 0.52677(16) 0.53871(5) 0.0643(6) Uani 1 1 d . . .
P2 P 0.69139(4) 0.63334(14) 0.64357(5) 0.0553(5) Uani 1 1 d . . .
P3 P 0.59880(4) 0.79608(13) 0.63657(6) 0.0610(5) Uani 1 1 d . . .
P4 P 0.56872(4) 0.57441(14) 0.68144(5) 0.0565(5) Uani 1 1 d . . .
P5 P 0.55598(4) 0.36650(13) 0.61090(5) 0.0550(5) Uani 1 1 d . . .
P6 P 0.63400(4) 0.27247(13) 0.60152(5) 0.0587(5) Uani 1 1 d . . .
O11 O 0.66095(11) 0.4931(4) 0.57388(13) 0.0605(13) Uani 1 1 d . . .
O12 O 0.64403(12) 0.5410(4) 0.51212(13) 0.0690(15) Uani 1 1 d . . .
O13 O 0.68922(15) 0.4593(5) 0.53062(16) 0.094(2) Uani 1 1 d . . .
O14 O 0.68283(15) 0.6198(5) 0.54726(15) 0.090(2) Uani 1 1 d . . .
H14O H 0.688293 0.624017 0.568514 0.135 Uiso 1 1 calc R U .
O21 O 0.66133(9) 0.5883(3) 0.63516(11) 0.0497(11) Uani 1 1 d . . .
O22 O 0.70711(10) 0.5717(4) 0.66950(13) 0.0638(14) Uani 1 1 d . . .
O23 O 0.70172(11) 0.6497(4) 0.61126(13) 0.0685(14) Uani 1 1 d . . .
O24 O 0.68785(11) 0.7241(4) 0.66170(15) 0.0662(14) Uani 1 1 d . . .
H24O H 0.6780(15) 0.773(5) 0.6440(18) 0.052(19) Uiso 1 1 d . . .
O31 O 0.61940(10) 0.7118(3) 0.63885(12) 0.0551(12) Uani 1 1 d . . .
O32 O 0.57599(11) 0.7860(3) 0.60636(15) 0.0672(14) Uani 1 1 d . . .
O33 O 0.61670(13) 0.8773(4) 0.63767(18) 0.0793(17) Uani 1 1 d . . .
O34 O 0.58846(13) 0.7965(4) 0.67093(15) 0.0732(15) Uani 1 1 d . . .
H34O H 0.580186 0.748173 0.673103 0.07(3) Uiso 1 1 calc R . .
O41 O 0.57670(9) 0.5858(3) 0.64417(12) 0.0514(11) Uani 1 1 d . . .
O42 O 0.59145(11) 0.5301(4) 0.70533(13) 0.0673(14) Uani 1 1 d . . .
O43 O 0.56042(12) 0.6666(4) 0.69098(15) 0.0730(15) Uani 1 1 d . . .
O44 O 0.54162(10) 0.5178(4) 0.67466(13) 0.0628(13) Uani 1 1 d . . .
H44O H 0.542389 0.480345 0.659086 0.094 Uiso 1 1 calc R U .
O51 O 0.58567(10) 0.4072(3) 0.62838(11) 0.0526(12) Uani 1 1 d . . .
O52 O 0.54760(11) 0.4036(4) 0.57557(13) 0.0615(13) Uani 1 1 d . . .
O53 O 0.53672(11) 0.3826(4) 0.63514(14) 0.0668(14) Uani 1 1 d . . .
O54 O 0.56215(12) 0.2629(4) 0.61228(16) 0.0742(16) Uani 1 1 d . . .
H54O H 0.578311 0.253995 0.609064 0.111 Uiso 1 1 calc R U .
O61 O 0.62259(10) 0.3658(3) 0.58498(11) 0.0543(12) Uani 1 1 d . . .
O62 O 0.65390(12) 0.2894(3) 0.63359(13) 0.0676(15) Uani 1 1 d . . .
O63 O 0.60961(13) 0.2135(4) 0.60349(16) 0.0766(16) Uani 1 1 d . . .
O64 O 0.64810(13) 0.2277(4) 0.57335(15) 0.0781(17) Uani 1 1 d . . .
H64O H 0.660639 0.261514 0.568932 0.117 Uiso 1 1 calc R U .
C1 C 0.63616(14) 0.5216(5) 0.58369(17) 0.0482(16) Uani 1 1 d . . .
H1 H 0.622101 0.533979 0.562632 0.058 Uiso 1 1 calc R U .
C2 C 0.64061(14) 0.6067(5) 0.60546(17) 0.0475(16) Uani 1 1 d . . .
H2 H 0.647004 0.656381 0.591918 0.057 Uiso 1 1 calc R U .
C3 C 0.61370(15) 0.6349(5) 0.61748(17) 0.0506(17) Uani 1 1 d . . .
H3 H 0.599661 0.651573 0.596907 0.061 Uiso 1 1 calc R U .
C4 C 0.60224(13) 0.5593(4) 0.63593(17) 0.0447(15) Uani 1 1 d . . .
H4 H 0.615541 0.543782 0.657319 0.054 Uiso 1 1 calc R U .
C5 C 0.59790(14) 0.4785(5) 0.61219(17) 0.0473(16) Uani 1 1 d . . .
H5 H 0.585325 0.495450 0.590386 0.057 Uiso 1 1 calc R U .
C6 C 0.62534(14) 0.4477(4) 0.60430(16) 0.0465(16) Uani 1 1 d . . .
H6 H 0.638679 0.438348 0.626249 0.056 Uiso 1 1 calc R U .
O1A O 0.45306(12) 0.8851(4) 0.54666(14) 0.0691(14) Uani 1 1 d . . .
O2A O 0.55164(12) 0.8666(4) 0.43967(14) 0.0719(15) Uani 1 1 d . . .
O3A O 0.58104(15) 0.8151(4) 0.37953(17) 0.0849(18) Uani 1 1 d . . .
O4A O 0.59041(12) 0.3447(4) 0.38106(15) 0.0657(14) Uani 1 1 d . . .
O5A O 0.57056(10) 0.4216(3) 0.45275(12) 0.0567(12) Uani 1 1 d . . .
O6A O 0.48912(10) 0.6902(3) 0.53906(12) 0.0546(12) Uani 1 1 d . . .
N1A N 0.49497(12) 0.7422(4) 0.60543(15) 0.0498(14) Uani 1 1 d . . .
H11 H 0.493481 0.745562 0.580014 0.060 Uiso 1 1 calc R U .
C2A C 0.51000(17) 0.8246(5) 0.6201(2) 0.0609(19) Uani 1 1 d . . .
H2AA H 0.529738 0.819364 0.618427 0.073 Uiso 1 1 calc R U .
H2AB H 0.508817 0.829604 0.644641 0.073 Uiso 1 1 calc R U .
C3A C 0.49787(19) 0.9089(5) 0.6012(2) 0.066(2) Uani 1 1 d . . .
H3AA H 0.478389 0.915759 0.603900 0.080 Uiso 1 1 calc R U .
H3AB H 0.508230 0.962115 0.611509 0.080 Uiso 1 1 calc R U .
N4A N 0.49922(14) 0.9041(4) 0.56510(16) 0.0581(15) Uani 1 1 d . . .
H41 H 0.515392 0.909049 0.558864 0.070 Uiso 1 1 calc R U .
C5A C 0.47666(18) 0.8925(5) 0.5409(2) 0.0557(18) Uani 1 1 d . . .
C6A C 0.48227(16) 0.8874(5) 0.5049(2) 0.0550(18) Uani 1 1 d . . .
N7A N 0.50883(13) 0.8894(4) 0.50138(16) 0.0547(15) Uani 1 1 d . . .
C8A C 0.46090(18) 0.8821(5) 0.4774(2) 0.062(2) Uani 1 1 d . . .
H8A H 0.442259 0.882313 0.480595 0.075 Uiso 1 1 calc R U .
C9A C 0.4671(2) 0.8763(5) 0.4449(2) 0.069(2) Uani 1 1 d . . .
H9A H 0.452678 0.873488 0.425471 0.082 Uiso 1 1 calc R U .
C10A C 0.49371(18) 0.8748(5) 0.4410(2) 0.060(2) Uani 1 1 d . . .
H10A H 0.498205 0.868693 0.418827 0.072 Uiso 1 1 calc R U .
C11A C 0.51442(16) 0.8823(4) 0.46970(18) 0.0525(18) Uani 1 1 d . . .
C12A C 0.54399(17) 0.8823(5) 0.4671(2) 0.0591(19) Uani 1 1 d . . .
N13A N 0.56193(14) 0.8999(4) 0.49587(16) 0.0632(17) Uani 1 1 d . . .
H131 H 0.555284 0.912020 0.514459 0.076 Uiso 1 1 calc R U .
C14A C 0.59161(17) 0.9004(6) 0.4984(2) 0.066(2) Uani 1 1 d . . .
H14A H 0.597757 0.839936 0.492656 0.079 Uiso 1 1 calc R U .
H14B H 0.600459 0.913927 0.522280 0.079 Uiso 1 1 calc R U .
C15A C 0.60092(18) 0.9685(5) 0.4747(2) 0.0619(19) Uani 1 1 d . . .
H15A H 0.587093 1.017211 0.470072 0.074 Uiso 1 1 calc R U .
H15B H 0.618670 0.995180 0.486046 0.074 Uiso 1 1 calc R U .
N16A N 0.60445(15) 0.9259(4) 0.44159(17) 0.0648(17) Uani 1 1 d . . .
H161 H 0.588758 0.883424 0.434202 0.078 Uiso 1 1 calc R U .
C17A C 0.63094(19) 0.8736(6) 0.4467(3) 0.076(2) Uani 1 1 d . . .
H17A H 0.631964 0.835496 0.467301 0.091 Uiso 1 1 calc R U .
H17B H 0.646594 0.916253 0.451117 0.091 Uiso 1 1 calc R U .
C18A C 0.6342(2) 0.8144(6) 0.4167(3) 0.084(3) Uani 1 1 d . . .
H18A H 0.631165 0.851420 0.395604 0.100 Uiso 1 1 calc R U .
H18B H 0.653498 0.792258 0.420275 0.100 Uiso 1 1 calc R U .
N19A N 0.61578(17) 0.7382(5) 0.4113(2) 0.0704(19) Uani 1 1 d . . .
H191 H 0.620618 0.687761 0.422269 0.084 Uiso 1 1 calc R U .
C20A C 0.5920(2) 0.7433(6) 0.3904(2) 0.068(2) Uani 1 1 d . . .
C21A C 0.57795(19) 0.6552(5) 0.37990(19) 0.063(2) Uani 1 1 d . . .
N22A N 0.59244(14) 0.5811(4) 0.38997(15) 0.0596(16) Uani 1 1 d . . .
C23A C 0.5517(2) 0.6527(7) 0.3591(2) 0.076(2) Uani 1 1 d . . .
H23A H 0.541403 0.706032 0.353148 0.091 Uiso 1 1 calc R U .
C24A C 0.5413(2) 0.5696(7) 0.3477(2) 0.081(3) Uani 1 1 d . . .
H24A H 0.523656 0.565411 0.333239 0.097 Uiso 1 1 calc R U .
C25A C 0.55631(19) 0.4935(6) 0.3570(2) 0.070(2) Uani 1 1 d . . .
H25A H 0.549511 0.436326 0.348926 0.084 Uiso 1 1 calc R U .
C26A C 0.58184(17) 0.5019(5) 0.37871(18) 0.0565(19) Uani 1 1 d . . .
C27A C 0.59864(17) 0.4183(6) 0.39065(19) 0.0581(19) Uani 1 1 d . . .
N28A N 0.62270(13) 0.4353(4) 0.41168(15) 0.0551(15) Uani 1 1 d . . .
H281 H 0.626941 0.491339 0.417303 0.066 Uiso 1 1 calc R U .
C29A C 0.64190(17) 0.3656(6) 0.4255(2) 0.064(2) Uani 1 1 d . . .
H29A H 0.660809 0.383831 0.423243 0.077 Uiso 1 1 calc R U .
H29B H 0.637297 0.309917 0.412057 0.077 Uiso 1 1 calc R U .
C30A C 0.64117(15) 0.3469(6) 0.46321(19) 0.0586(19) Uani 1 1 d . . .
H30A H 0.655760 0.302945 0.472251 0.070 Uiso 1 1 calc R U .
H30B H 0.645144 0.403085 0.476479 0.070 Uiso 1 1 calc R U .
N31A N 0.61373(12) 0.3110(4) 0.46802(14) 0.0501(14) Uani 1 1 d . . .
H311 H 0.599235 0.351960 0.455499 0.060 Uiso 1 1 calc R U .
C32A C 0.61131(16) 0.3133(5) 0.50554(17) 0.0546(18) Uani 1 1 d . . .
H32A H 0.621311 0.261195 0.517332 0.066 Uiso 1 1 calc R U .
H32B H 0.620329 0.368403 0.516104 0.066 Uiso 1 1 calc R U .
C33A C 0.58184(15) 0.3112(5) 0.51095(18) 0.0540(17) Uani 1 1 d . . .
H33A H 0.571119 0.270757 0.493692 0.065 Uiso 1 1 calc R U .
H33B H 0.581501 0.285431 0.533831 0.065 Uiso 1 1 calc R U .
N34A N 0.56826(12) 0.3981(4) 0.50864(14) 0.0487(13) Uani 1 1 d . . .
H341 H 0.563671 0.421091 0.527212 0.058 Uiso 1 1 calc R U .
C35A C 0.56251(14) 0.4441(5) 0.47956(17) 0.0456(15) Uani 1 1 d . . .
C36A C 0.54489(14) 0.5251(4) 0.47904(17) 0.0453(15) Uani 1 1 d . . .
N37A N 0.53386(11) 0.5402(4) 0.50730(13) 0.0448(13) Uani 1 1 d . . .
C38A C 0.53887(16) 0.5777(5) 0.44974(18) 0.0540(17) Uani 1 1 d . . .
H38A H 0.547493 0.566595 0.430633 0.065 Uiso 1 1 calc R U .
C39A C 0.51991(16) 0.6470(5) 0.44910(19) 0.0547(18) Uani 1 1 d . . .
H39A H 0.515126 0.684106 0.429458 0.066 Uiso 1 1 calc R U .
C40A C 0.50830(15) 0.6606(5) 0.47740(17) 0.0509(17) Uani 1 1 d . . .
H40A H 0.494697 0.705800 0.477311 0.061 Uiso 1 1 calc R U .
C41A C 0.51652(14) 0.6079(5) 0.50624(17) 0.0478(16) Uani 1 1 d . . .
C42A C 0.50502(13) 0.6262(5) 0.53814(17) 0.0450(15) Uani 1 1 d . . .
N43A N 0.51360(12) 0.5715(4) 0.56438(14) 0.0495(14) Uani 1 1 d . . .
H431 H 0.526145 0.530674 0.562540 0.059 Uiso 1 1 calc R U .
C44A C 0.50281(16) 0.5771(5) 0.59612(17) 0.0538(18) Uani 1 1 d . . .
H44A H 0.508948 0.523582 0.610211 0.065 Uiso 1 1 calc R U .
H44B H 0.482385 0.575715 0.590478 0.065 Uiso 1 1 calc R U .
C45A C 0.51170(17) 0.6605(5) 0.61725(18) 0.0595(19) Uani 1 1 d . . .
H45A H 0.510347 0.648309 0.641384 0.071 Uiso 1 1 calc R U .
H45B H 0.531316 0.672983 0.616516 0.071 Uiso 1 1 calc R U .
C46A C 0.46635(17) 0.7362(6) 0.6122(2) 0.067(2) Uani 1 1 d . . .
H46A H 0.457637 0.681015 0.602035 0.101 Uiso 1 1 calc R U .
H46B H 0.466877 0.735297 0.637024 0.101 Uiso 1 1 calc R U .
H46C H 0.455677 0.788160 0.602172 0.101 Uiso 1 1 calc R U .
C47A C 0.6034(2) 0.9985(6) 0.4142(2) 0.086(3) Uani 1 1 d . . .
H47A H 0.605714 0.970935 0.392529 0.129 Uiso 1 1 calc R U .
H47B H 0.585570 1.029424 0.411125 0.129 Uiso 1 1 calc R U .
H47C H 0.618312 1.041862 0.421455 0.129 Uiso 1 1 calc R U .
C48A C 0.60777(19) 0.2192(5) 0.4536(2) 0.066(2) Uani 1 1 d . . .
H48A H 0.589637 0.199583 0.457502 0.098 Uiso 1 1 calc R U .
H48B H 0.607792 0.220334 0.428903 0.098 Uiso 1 1 calc R U .
H48C H 0.621979 0.177522 0.464788 0.098 Uiso 1 1 calc R U .
O1B O 0.78210(14) 0.2462(6) 0.72282(19) 0.104(2) Uani 1 1 d . . .
O2B O 0.65221(13) 0.2690(5) 0.76944(14) 0.0791(17) Uani 1 1 d . . .
O3B O 0.6178(2) 0.2207(9) 0.8211(3) 0.149(4) Uani 1 1 d . . .
O4B O 0.6619(2) 0.6608(9) 0.8515(2) 0.153(4) Uani 1 1 d . . .
O5B O 0.67784(14) 0.5727(5) 0.78697(16) 0.0909(19) Uani 1 1 d . . .
O6B O 0.80133(15) 0.4841(7) 0.73025(19) 0.114(3) Uani 1 1 d . . .
N1B N 0.74308(14) 0.3706(5) 0.63624(16) 0.0663(18) Uani 1 1 d . . .
H12 H 0.732401 0.378776 0.655129 0.080 Uiso 1 1 calc R U .
C2B C 0.7407(3) 0.2722(8) 0.6257(3) 0.098(3) Uani 1 1 d . . .
H2BA H 0.749813 0.262936 0.605740 0.118 Uiso 1 1 calc R U .
H2BB H 0.720978 0.256119 0.618744 0.118 Uiso 1 1 calc R U .
C3B C 0.7542(2) 0.2106(7) 0.6553(2) 0.087(3) Uani 1 1 d . . .
H3BA H 0.752040 0.147263 0.647776 0.104 Uiso 1 1 calc R U .
H3BB H 0.774229 0.223790 0.661105 0.104 Uiso 1 1 calc R U .
N4B N 0.74199(15) 0.2226(5) 0.68559(18) 0.0709(19) Uani 1 1 d . . .
H42 H 0.723902 0.219971 0.683295 0.085 Uiso 1 1 calc R U .
C5B C 0.75680(19) 0.2375(6) 0.7166(2) 0.069(2) Uani 1 1 d . . .
C6B C 0.74063(16) 0.2426(5) 0.7451(2) 0.0600(19) Uani 1 1 d . . .
N7B N 0.71341(13) 0.2586(4) 0.73578(15) 0.0586(16) Uani 1 1 d . . .
C8B C 0.75357(18) 0.2318(6) 0.7789(2) 0.071(2) Uani 1 1 d . . .
H8B H 0.772956 0.222711 0.784562 0.085 Uiso 1 1 calc R U .
C9B C 0.7378(2) 0.2346(6) 0.8038(2) 0.077(2) Uani 1 1 d . . .
H9B H 0.746199 0.225894 0.827095 0.092 Uiso 1 1 calc R U .
C10B C 0.7097(2) 0.2502(7) 0.7952(2) 0.076(2) Uani 1 1 d . . .
H10B H 0.698365 0.252091 0.812166 0.092 Uiso 1 1 calc R U .
C11B C 0.69868(17) 0.2629(6) 0.76080(19) 0.062(2) Uani 1 1 d . . .
C12B C 0.66878(17) 0.2851(6) 0.7501(2) 0.066(2) Uani 1 1 d . . .
N13B N 0.66179(15) 0.3248(5) 0.71976(17) 0.073(2) Uani 1 1 d . . .
H132 H 0.674626 0.333702 0.707377 0.087 Uiso 1 1 calc R U .
C14B C 0.6338(2) 0.3542(8) 0.7063(3) 0.095(4) Uani 1 1 d . . .
H14C H 0.633810 0.388910 0.685038 0.113 Uiso 1 1 calc R U .
H14D H 0.627711 0.395073 0.723107 0.113 Uiso 1 1 calc R U .
C15B C 0.6133(2) 0.2798(9) 0.6985(2) 0.095(3) Uani 1 1 d . . .
H15C H 0.622239 0.228097 0.689345 0.115 Uiso 1 1 calc R U .
H15D H 0.597818 0.299839 0.680578 0.115 Uiso 1 1 calc R U .
N16B N 0.60197(17) 0.2496(6) 0.7294(2) 0.089(2) Uani 1 1 d . . .
H162 H 0.616990 0.258737 0.749772 0.107 Uiso 1 1 calc R U .
C17B C 0.5778(2) 0.3047(9) 0.7354(3) 0.105(4) Uani 1 1 d . . .
H17C H 0.560812 0.283251 0.720198 0.126 Uiso 1 1 calc R U .
H17D H 0.580705 0.368183 0.729587 0.126 Uiso 1 1 calc R U .
C18B C 0.5742(3) 0.2981(11) 0.7726(4) 0.126(5) Uani 1 1 d . . .
H18C H 0.556462 0.325815 0.775084 0.151 Uiso 1 1 calc R U .
H18D H 0.573745 0.234181 0.779190 0.151 Uiso 1 1 calc R U .
N19B N 0.5966(2) 0.3428(9) 0.7951(3) 0.115(3) Uani 1 1 d . . .
H192 H 0.596970 0.401751 0.794111 0.138 Uiso 1 1 calc R U .
C20B C 0.6169(3) 0.3031(12) 0.8175(3) 0.113(5) Uani 1 1 d . . .
C21B C 0.6384(3) 0.3627(13) 0.8365(3) 0.105(4) Uani 1 1 d . . .
N22B N 0.6344(2) 0.4486(10) 0.8310(2) 0.105(3) Uani 1 1 d . . .
C23B C 0.6618(3) 0.3266(13) 0.8578(4) 0.136(6) Uani 1 1 d . . .
H23B H 0.664301 0.264000 0.861581 0.163 Uiso 1 1 calc R U .
C24B C 0.6815(4) 0.392(2) 0.8734(3) 0.164(10) Uani 1 1 d . . .
H24B H 0.698235 0.374008 0.887716 0.196 Uiso 1 1 calc R U .
C25B C 0.6756(4) 0.4793(16) 0.8673(3) 0.138(6) Uani 1 1 d . . .
H25B H 0.688090 0.522746 0.878717 0.166 Uiso 1 1 calc R U .
C26B C 0.6528(3) 0.5084(16) 0.8459(3) 0.129(6) Uani 1 1 d . . .
C27B C 0.6461(3) 0.6022(13) 0.8377(3) 0.109(4) Uani 1 1 d . . .
N28B N 0.6228(2) 0.6160(9) 0.8154(2) 0.110(3) Uani 1 1 d . . .
H282 H 0.612560 0.569096 0.807996 0.132 Uiso 1 1 calc R U .
C29B C 0.6131(3) 0.7039(11) 0.8026(3) 0.120(5) Uani 1 1 d . . .
H29C H 0.622610 0.750544 0.818195 0.145 Uiso 1 1 calc R U .
H29D H 0.593070 0.708681 0.802531 0.145 Uiso 1 1 calc R U .
C30B C 0.61837(19) 0.7213(8) 0.7665(3) 0.091(3) Uani 1 1 d . . .
H30C H 0.610799 0.670950 0.751325 0.109 Uiso 1 1 calc R U .
H30D H 0.608693 0.776782 0.757337 0.109 Uiso 1 1 calc R U .
N31B N 0.64870(16) 0.7307(6) 0.7663(2) 0.081(2) Uani 1 1 d . . .
H312 H 0.658612 0.681312 0.780528 0.097 Uiso 1 1 calc R U .
C32B C 0.65448(19) 0.7215(7) 0.7304(3) 0.081(3) Uani 1 1 d . . .
H32C H 0.672302 0.750773 0.729197 0.097 Uiso 1 1 calc R U .
H32D H 0.639828 0.752602 0.714214 0.097 Uiso 1 1 calc R U .
C33B C 0.65565(18) 0.6241(7) 0.7199(2) 0.075(2) Uani 1 1 d . . .
H33C H 0.641403 0.590143 0.729203 0.090 Uiso 1 1 calc R U .
H33D H 0.651079 0.620264 0.694639 0.090 Uiso 1 1 calc R U .
N34B N 0.68244(14) 0.5820(5) 0.73166(17) 0.0692(19) Uani 1 1 d . . .
H342 H 0.693053 0.571103 0.716576 0.083 Uiso 1 1 calc R U .
C35B C 0.69148(19) 0.5593(6) 0.7640(2) 0.069(2) Uani 1 1 d . . .
C36B C 0.71998(18) 0.5204(6) 0.7726(2) 0.066(2) Uani 1 1 d . . .
N37B N 0.73416(14) 0.5179(5) 0.74729(16) 0.0630(17) Uani 1 1 d . . .
C38B C 0.7309(2) 0.4953(7) 0.8058(3) 0.088(3) Uani 1 1 d . . .
H38B H 0.720033 0.498369 0.823228 0.106 Uiso 1 1 calc R U .
C39B C 0.7582(3) 0.4654(7) 0.8131(2) 0.089(3) Uani 1 1 d . . .
H39B H 0.766291 0.446874 0.835574 0.107 Uiso 1 1 calc R U .
C40B C 0.7734(2) 0.4631(7) 0.7867(2) 0.086(3) Uani 1 1 d . . .
H40B H 0.792075 0.443414 0.790932 0.103 Uiso 1 1 calc R U .
C41B C 0.76067(19) 0.4902(6) 0.7543(2) 0.072(2) Uani 1 1 d . . .
C42B C 0.77630(18) 0.4911(6) 0.7255(2) 0.071(2) Uani 1 1 d . . .
N43B N 0.76036(14) 0.5003(5) 0.69474(17) 0.0695(18) Uani 1 1 d . . .
H432 H 0.742444 0.507172 0.693343 0.083 Uiso 1 1 calc R U .
C44B C 0.77178(19) 0.4995(7) 0.6631(2) 0.076(2) Uani 1 1 d . . .
H44C H 0.791147 0.520720 0.667969 0.091 Uiso 1 1 calc R U .
H44D H 0.760996 0.540367 0.646067 0.091 Uiso 1 1 calc R U .
C45B C 0.7706(2) 0.4029(9) 0.6485(3) 0.100(4) Uani 1 1 d . . .
H45C H 0.781033 0.401131 0.629447 0.120 Uiso 1 1 calc R U .
H45D H 0.779932 0.361828 0.666606 0.120 Uiso 1 1 calc R U .
C46B C 0.7286(2) 0.4233(9) 0.6060(3) 0.108(4) Uani 1 1 d . . .
H46D H 0.709989 0.399226 0.598498 0.162 Uiso 1 1 calc R U .
H46E H 0.727441 0.486332 0.612572 0.162 Uiso 1 1 calc R U .
H46F H 0.739022 0.418649 0.587318 0.162 Uiso 1 1 calc R U .
C47B C 0.5958(3) 0.1512(9) 0.7274(4) 0.128(5) Uani 1 1 d . . .
H47D H 0.612237 0.118425 0.723462 0.192 Uiso 1 1 calc R U .
H47E H 0.590817 0.131071 0.748876 0.192 Uiso 1 1 calc R U .
H47F H 0.580482 0.139634 0.708386 0.192 Uiso 1 1 calc R U .
C48B C 0.6596(2) 0.8178(9) 0.7815(4) 0.125(5) Uani 1 1 d . . .
H48D H 0.679383 0.822054 0.781013 0.188 Uiso 1 1 calc R U .
H48E H 0.649829 0.867333 0.768236 0.188 Uiso 1 1 calc R U .
H48F H 0.656779 0.821402 0.805235 0.188 Uiso 1 1 calc R U .
O1W O 0.55922(13) 0.9312(4) 0.56732(15) 0.0759(16) Uani 1 1 d . . .
H1W1 H 0.564730 0.884580 0.580060 0.091 Uiso 1 1 d . U .
H1W2 H 0.568940 0.962850 0.583670 0.091 Uiso 1 1 d . U .
O2W O 0.64995(13) 0.5938(4) 0.44719(14) 0.0796(17) Uani 1 1 d . . .
H2W1 H 0.648270 0.577420 0.467680 0.096 Uiso 1 1 d . U .
H2W2 H 0.666500 0.616330 0.452700 0.096 Uiso 1 1 d . U .
O3W O 0.69668(11) 0.3902(4) 0.66796(14) 0.0659(14) Uani 1 1 d . . .
H3W1 H 0.699830 0.447280 0.668380 0.079 Uiso 1 1 d . U .
H3W2 H 0.683120 0.358830 0.657090 0.079 Uiso 1 1 d . U .
O4W O 0.68634(14) 0.1508(4) 0.66121(17) 0.0879(19) Uani 1 1 d . . .
H4W1 H 0.675860 0.195170 0.652560 0.105 Uiso 1 1 d . U .
H4W2 H 0.679050 0.129370 0.677860 0.105 Uiso 1 1 d . U .
O5W O 0.5245(3) 0.8864(9) 0.3657(3) 0.175(5) Uani 1 1 d . . .
H5W1 H 0.532600 0.880730 0.386870 0.210 Uiso 1 1 d . U .
H5W2 H 0.536210 0.892020 0.351630 0.210 Uiso 1 1 d . U .
O6W O 0.5643(5) 0.9058(12) 0.3171(4) 0.255(9) Uani 1 1 d . . .
O7W O 0.5931(3) 0.1614(6) 0.3649(3) 0.177(5) Uani 1 1 d . . .
H7W1 H 0.592790 0.218340 0.370210 0.213 Uiso 1 1 d . U .
H7W2 H 0.611080 0.150720 0.366340 0.213 Uiso 1 1 d . U .
O8W O 0.66652(14) 0.8575(4) 0.62074(19) 0.0892(19) Uani 1 1 d . . .
H8W1 H 0.650300 0.863800 0.625870 0.107 Uiso 1 1 d . U .
H8W2 H 0.663550 0.849080 0.598470 0.107 Uiso 1 1 d . U .
O9W O 0.5702(2) 0.7150(6) 0.5413(2) 0.133(3) Uani 1 1 d . . .
O10W O 0.66279(18) 1.0801(6) 0.7155(3) 0.126(3) Uani 1 1 d . . .
H101 H 0.673490 1.050420 0.731890 0.151 Uiso 1 1 d . U .
H102 H 0.650600 1.036820 0.712500 0.151 Uiso 1 1 d . U .
O11W O 0.68726(18) 0.2873(6) 0.5471(3) 0.125(3) Uani 1 1 d . . .
H111 H 0.688170 0.344000 0.541580 0.149 Uiso 1 1 d . U .
H112 H 0.700000 0.256590 0.539620 0.149 Uiso 1 1 d . U .
O12W O 0.6568(2) 1.0177(6) 0.5444(3) 0.146(4) Uani 1 1 d . . .
H121 H 0.656540 0.959170 0.545590 0.175 Uiso 1 1 d . U .
H122 H 0.640090 1.037050 0.545800 0.175 Uiso 1 1 d . U .
O13W O 0.58153(16) 0.5186(6) 0.77037(18) 0.106(2) Uani 1 1 d . . .
H133 H 0.584530 0.522390 0.749460 0.127 Uiso 1 1 d . U .
H134 H 0.563580 0.516110 0.765540 0.127 Uiso 1 1 d . U .
O14W O 0.5468(3) 1.0676(8) 0.6497(3) 0.171(4) Uani 1 1 d . . .
H141 H 0.562270 1.062700 0.642610 0.206 Uiso 1 1 d . U .
H142 H 0.538340 1.116360 0.654010 0.206 Uiso 1 1 d . U .
O15W O 0.65736(17) 0.8308(5) 0.5486(2) 0.106(2) Uani 1 1 d . . .
H151 H 0.671840 0.822770 0.539350 0.127 Uiso 1 1 d . U .
H152 H 0.645510 0.790310 0.539380 0.127 Uiso 1 1 d . U .
O16W O 0.5952(4) 1.0493(8) 0.6263(6) 0.287(12) Uani 1 1 d . . .
H163 H 0.602420 0.996140 0.630400 0.345 Uiso 1 1 d . U .
H164 H 0.600250 1.101030 0.619670 0.345 Uiso 1 1 d . U .
O17W O 0.7047(3) 0.8073(11) 0.5201(4) 0.196(5) Uani 1 1 d . . .
H171 H 0.704290 0.766540 0.503520 0.236 Uiso 1 1 d . U .
H172 H 0.709220 0.847370 0.506120 0.236 Uiso 1 1 d . U .
O18W O 0.6251(3) 0.9471(11) 0.7054(4) 0.221(7) Uani 1 1 d . . .
H181 H 0.622120 0.926030 0.684960 0.265 Uiso 1 1 d . U .
H182 H 0.612540 0.942700 0.718650 0.265 Uiso 1 1 d . U .
O19W O 0.7026(3) 0.6732(16) 0.4644(4) 0.263(10) Uani 1 1 d . . .
H193 H 0.710560 0.618080 0.473540 0.316 Uiso 1 1 d . U .
H194 H 0.717810 0.661650 0.454960 0.316 Uiso 1 1 d . U .
O20W O 0.68967(16) 1.0252(5) 0.61064(19) 0.099(2) Uani 1 1 d . . .
H201 H 0.688460 1.064230 0.626640 0.119 Uiso 1 1 d . U .
H202 H 0.682370 0.973630 0.613860 0.119 Uiso 1 1 d . U .
O21W O 0.61966(18) 0.7048(5) 0.5201(2) 0.115(3) Uani 1 1 d . . .
H211 H 0.627340 0.653050 0.517580 0.172 Uiso 1 1 d . U .
O22W O 0.5854(4) 0.9321(9) 0.7479(6) 0.268(10) Uani 1 1 d . . .
O23W O 0.7003(3) 0.7330(13) 0.9015(5) 0.255(9) Uani 1 1 d . . .
O24W O 0.5172(2) 0.2347(8) 0.6647(3) 0.164(5) Uani 1 1 d . . .
O25W O 0.6053(2) 1.0811(8) 0.5489(4) 0.191(6) Uani 1 1 d . . .
O26W O 0.8446(3) 0.5789(9) 0.6943(4) 0.192(5) Uani 1 1 d . . .
O27W O 0.7420(3) 0.9865(15) 0.5991(3) 0.235(8) Uani 1 1 d . . .
O28W O 0.6075(6) 0.978(2) 0.8066(7) 0.194(11) Uani 0.5 1 d . . P
O29W O 0.5469(5) 0.7778(13) 0.7375(7) 0.186(12) Uani 0.5 1 d . . P
O30W O 0.8303(5) 0.5382(15) 0.6270(6) 0.167(10) Uani 0.5 1 d . . P
O31W O 0.7887(5) 0.647(2) 0.5864(7) 0.202(13) Uani 0.5 1 d . . P
O32W O 0.7269(6) 0.186(2) 0.5232(11) 0.27(2) Uani 0.5 1 d . . P
O33W O 0.6463(7) 0.872(2) 0.8686(9) 0.253(19) Uani 0.5 1 d . . P
O34W O 0.7657(4) 1.1008(17) 0.5615(5) 0.162(9) Uani 0.5 1 d . . P
O35W O 0.5318(7) 0.901(3) 0.2590(7) 0.242(15) Uani 0.5 1 d . . P
O36W O 0.5383(7) 0.988(2) 0.7088(7) 0.218(14) Uani 0.5 1 d . . P
O37W O 0.8300(7) 0.382(2) 0.5804(14) 0.29(2) Uani 0.5 1 d . . P
O38W O 0.5017(8) 0.882(3) 0.7137(7) 0.27(2) Uani 0.5 1 d . . P
O39W O 0.4772(8) 0.776(3) 0.7055(9) 0.246(15) Uani 0.5 1 d . U P
O40W O 0.5022(5) 0.317(3) 0.7269(7) 0.230(17) Uani 0.5 1 d . . P
O41W O 0.4973(4) 0.629(3) 0.6985(4) 0.243(19) Uani 0.5 1 d . . P
O42W O 0.7805(4) 0.5623(12) 0.5226(5) 0.130(6) Uani 0.5 1 d . . P
O43W O 0.7270(5) 0.5016(17) 0.4951(7) 0.188(12) Uani 0.5 1 d . . P
O44W O 0.8167(7) 0.434(2) 0.5131(10) 0.219(13) Uani 0.5 1 d . . P
O45W O 0.8352(8) 0.381(3) 0.4959(10) 0.240(14) Uani 0.5 1 d . U P
O46W O 0.5394(6) 1.0657(15) 0.3346(5) 0.174(10) Uani 0.5 1 d . . P
O47W O 0.5014(13) 0.202(2) 0.7227(10) 0.23(3) Uani 0.3 1 d . . P
O48W O 0.4780(9) 0.508(3) 0.7457(13) 0.198(17) Uani 0.3 1 d . U P
O1S O 0.7545(5) 0.701(2) 0.6095(7) 0.160(12) Uani 0.5 1 d . . P
O1S' O 0.7486(4) 0.8514(17) 0.5675(6) 0.155(8) Uani 0.5 1 d . . P
C1S C 0.7426(6) 0.7612(17) 0.5976(8) 0.226(15) Uani 1 1 d . . .

loop_
_atom_site_aniso_label
_atom_site_aniso_U_11
_atom_site_aniso_U_22
_atom_site_aniso_U_33
_atom_site_aniso_U_23
_atom_site_aniso_U_13
_atom_site_aniso_U_12
P1 0.0757(14) 0.0680(14) 0.0519(10) -0.0035(10) 0.0189(10) 0.0007(11)
P2 0.0529(11) 0.0568(12) 0.0553(10) -0.0057(9) 0.0077(8) -0.0019(9)
P3 0.0647(12) 0.0434(11) 0.0740(13) -0.0060(9) 0.0105(10) 0.0031(9)
P4 0.0580(11) 0.0596(12) 0.0513(10) -0.0056(9) 0.0085(8) 0.0035(9)
P5 0.0583(11) 0.0494(11) 0.0551(10) 0.0010(8) 0.0044(8) -0.0037(9)
P6 0.0699(13) 0.0425(11) 0.0600(11) 0.0003(9) 0.0020(9) 0.0075(9)
O11 0.060(3) 0.062(3) 0.060(3) -0.001(2) 0.013(2) 0.007(3)
O12 0.089(4) 0.066(4) 0.054(3) 0.005(3) 0.018(3) 0.005(3)
O13 0.108(5) 0.107(5) 0.075(4) 0.001(4) 0.033(4) 0.039(4)
O14 0.121(5) 0.091(5) 0.062(3) 0.000(3) 0.027(3) -0.026(4)
O21 0.051(3) 0.054(3) 0.042(2) 0.000(2) 0.005(2) 0.006(2)
O22 0.053(3) 0.071(4) 0.065(3) -0.002(3) 0.003(2) 0.007(3)
O23 0.065(3) 0.079(4) 0.062(3) -0.009(3) 0.014(3) -0.013(3)
O24 0.065(3) 0.056(3) 0.073(3) -0.015(3) 0.003(3) 0.000(3)
O31 0.061(3) 0.040(3) 0.061(3) -0.009(2) 0.003(2) 0.001(2)
O32 0.067(3) 0.047(3) 0.083(4) 0.003(3) 0.001(3) 0.009(3)
O33 0.080(4) 0.039(3) 0.120(5) -0.007(3) 0.022(3) -0.004(3)
O34 0.090(4) 0.048(3) 0.084(4) -0.017(3) 0.021(3) 0.003(3)
O41 0.046(3) 0.047(3) 0.061(3) -0.005(2) 0.008(2) 0.002(2)
O42 0.060(3) 0.087(4) 0.054(3) 0.005(3) 0.009(2) 0.008(3)
O43 0.083(4) 0.063(4) 0.074(3) -0.011(3) 0.018(3) 0.007(3)
O44 0.060(3) 0.066(3) 0.064(3) 0.000(3) 0.014(2) -0.001(3)
O51 0.059(3) 0.047(3) 0.049(3) 0.002(2) 0.002(2) -0.005(2)
O52 0.061(3) 0.064(3) 0.054(3) -0.001(2) -0.002(2) -0.004(3)
O53 0.067(3) 0.063(3) 0.074(3) -0.002(3) 0.022(3) -0.007(3)
O54 0.073(4) 0.046(3) 0.100(4) -0.001(3) 0.007(3) -0.005(3)
O61 0.069(3) 0.043(3) 0.047(2) -0.005(2) 0.002(2) 0.004(2)
O62 0.083(4) 0.049(3) 0.063(3) 0.005(2) -0.008(3) 0.007(3)
O63 0.082(4) 0.044(3) 0.100(4) 0.001(3) 0.006(3) -0.004(3)
O64 0.091(4) 0.067(4) 0.073(4) -0.012(3) 0.007(3) 0.019(3)
C1 0.053(4) 0.047(4) 0.046(3) 0.000(3) 0.013(3) 0.003(3)
C2 0.050(4) 0.042(4) 0.049(4) 0.003(3) 0.005(3) 0.006(3)
C3 0.055(4) 0.048(4) 0.047(4) 0.002(3) 0.005(3) 0.003(3)
C4 0.046(4) 0.040(4) 0.046(3) -0.002(3) 0.003(3) 0.002(3)
C5 0.052(4) 0.045(4) 0.044(3) 0.008(3) 0.003(3) 0.000(3)
C6 0.056(4) 0.040(4) 0.039(3) 0.004(3) -0.001(3) 0.000(3)
O1A 0.065(4) 0.068(4) 0.076(4) 0.007(3) 0.017(3) 0.005(3)
O2A 0.084(4) 0.070(4) 0.066(3) -0.010(3) 0.025(3) -0.017(3)
O3A 0.117(5) 0.050(4) 0.097(4) 0.007(3) 0.044(4) 0.013(3)
O4A 0.072(3) 0.043(3) 0.083(4) -0.006(3) 0.020(3) -0.005(3)
O5A 0.065(3) 0.056(3) 0.051(3) 0.007(2) 0.017(2) 0.011(2)
O6A 0.065(3) 0.047(3) 0.053(3) 0.001(2) 0.011(2) 0.011(3)
N1A 0.054(3) 0.045(3) 0.050(3) 0.002(3) 0.008(3) 0.002(3)
C2A 0.067(5) 0.054(5) 0.061(4) -0.008(4) 0.009(4) -0.004(4)
C3A 0.079(6) 0.052(5) 0.070(5) -0.019(4) 0.020(4) -0.003(4)
N4A 0.070(4) 0.044(4) 0.063(4) 0.002(3) 0.017(3) -0.002(3)
C5A 0.074(5) 0.029(4) 0.065(5) 0.007(3) 0.015(4) 0.000(3)
C6A 0.062(5) 0.036(4) 0.067(5) 0.008(3) 0.010(4) -0.002(3)
N7A 0.066(4) 0.033(3) 0.065(4) 0.001(3) 0.010(3) -0.003(3)
C8A 0.070(5) 0.032(4) 0.081(6) 0.012(4) 0.004(4) -0.004(3)
C9A 0.084(6) 0.042(4) 0.076(6) 0.011(4) 0.002(5) 0.000(4)
C10A 0.086(6) 0.037(4) 0.057(4) -0.002(3) 0.011(4) -0.009(4)
C11A 0.073(5) 0.026(4) 0.058(4) 0.004(3) 0.012(4) -0.007(3)
C12A 0.074(5) 0.039(4) 0.065(5) 0.000(3) 0.015(4) -0.012(4)
N13A 0.075(4) 0.056(4) 0.059(4) 0.002(3) 0.015(3) 0.001(3)
C14A 0.062(5) 0.069(5) 0.067(5) 0.008(4) 0.010(4) 0.001(4)
C15A 0.069(5) 0.051(5) 0.066(5) -0.005(4) 0.014(4) 0.003(4)
N16A 0.084(5) 0.043(4) 0.072(4) -0.001(3) 0.026(3) 0.003(3)
C17A 0.076(6) 0.052(5) 0.103(7) -0.010(5) 0.026(5) 0.004(4)
C18A 0.103(7) 0.052(5) 0.106(7) -0.012(5) 0.046(6) -0.011(5)
N19A 0.088(5) 0.051(4) 0.081(5) -0.004(3) 0.039(4) -0.003(4)
C20A 0.094(7) 0.050(5) 0.071(5) 0.003(4) 0.041(5) 0.005(5)
C21A 0.089(6) 0.049(5) 0.057(4) 0.012(4) 0.033(4) 0.011(4)
N22A 0.079(4) 0.049(4) 0.056(3) -0.002(3) 0.027(3) 0.000(3)
C23A 0.083(6) 0.073(6) 0.073(5) 0.018(5) 0.019(5) 0.015(5)
C24A 0.088(6) 0.075(7) 0.075(6) 0.017(5) 0.000(5) 0.002(5)
C25A 0.087(6) 0.063(5) 0.057(4) 0.004(4) 0.006(4) -0.004(5)
C26A 0.072(5) 0.052(5) 0.051(4) 0.005(3) 0.023(4) 0.004(4)
C27A 0.067(5) 0.059(5) 0.055(4) 0.009(4) 0.030(4) 0.006(4)
N28A 0.064(4) 0.049(4) 0.054(3) 0.001(3) 0.016(3) 0.000(3)
C29A 0.065(5) 0.059(5) 0.070(5) 0.002(4) 0.019(4) 0.003(4)
C30A 0.053(4) 0.063(5) 0.059(4) -0.002(4) 0.009(3) -0.004(4)
N31A 0.057(3) 0.042(3) 0.051(3) 0.001(3) 0.011(3) 0.007(3)
C32A 0.066(5) 0.055(5) 0.043(4) 0.007(3) 0.010(3) 0.010(4)
C33A 0.066(5) 0.046(4) 0.049(4) 0.005(3) 0.011(3) 0.002(4)
N34A 0.055(3) 0.050(3) 0.043(3) 0.002(3) 0.013(2) 0.004(3)
C35A 0.049(4) 0.041(4) 0.048(4) -0.004(3) 0.013(3) 0.002(3)
C36A 0.049(4) 0.034(4) 0.053(4) 0.004(3) 0.010(3) -0.003(3)
N37A 0.051(3) 0.039(3) 0.044(3) 0.000(2) 0.008(2) -0.003(3)
C38A 0.066(5) 0.045(4) 0.053(4) 0.005(3) 0.015(3) -0.002(4)
C39A 0.068(5) 0.036(4) 0.056(4) 0.013(3) 0.001(3) -0.001(3)
C40A 0.057(4) 0.041(4) 0.054(4) 0.001(3) 0.008(3) 0.002(3)
C41A 0.050(4) 0.040(4) 0.052(4) 0.003(3) 0.006(3) -0.004(3)
C42A 0.044(4) 0.041(4) 0.051(4) 0.000(3) 0.010(3) -0.002(3)
N43A 0.049(3) 0.047(3) 0.053(3) 0.002(3) 0.010(3) 0.005(3)
C44A 0.060(4) 0.055(5) 0.047(4) 0.012(3) 0.013(3) 0.010(4)
C45A 0.073(5) 0.055(5) 0.048(4) 0.001(3) 0.008(3) 0.012(4)
C46A 0.065(5) 0.064(5) 0.077(5) 0.007(4) 0.025(4) 0.003(4)
C47A 0.122(8) 0.063(6) 0.077(6) 0.008(5) 0.031(6) -0.002(5)
C48A 0.086(6) 0.051(5) 0.063(5) -0.011(4) 0.020(4) -0.004(4)
O1B 0.059(4) 0.148(7) 0.105(5) 0.025(5) 0.016(4) 0.017(4)
O2B 0.078(4) 0.106(5) 0.058(3) 0.016(3) 0.024(3) 0.011(3)
O3B 0.166(9) 0.165(10) 0.137(8) 0.047(7) 0.083(7) 0.009(8)
O4B 0.135(8) 0.233(13) 0.097(6) -0.062(7) 0.041(6) -0.014(8)
O5B 0.094(5) 0.111(5) 0.076(4) -0.005(4) 0.036(3) 0.001(4)
O6B 0.077(5) 0.174(8) 0.086(5) -0.017(5) 0.001(4) 0.036(5)
N1B 0.069(4) 0.074(5) 0.058(4) 0.000(3) 0.015(3) 0.023(4)
C2B 0.111(8) 0.108(9) 0.080(6) -0.001(6) 0.029(6) 0.017(7)
C3B 0.108(7) 0.074(6) 0.088(6) 0.015(5) 0.042(6) 0.039(6)
N4B 0.067(4) 0.079(5) 0.069(4) 0.007(4) 0.017(3) 0.019(4)
C5B 0.071(6) 0.061(5) 0.075(6) 0.017(4) 0.016(4) 0.014(4)
C6B 0.060(5) 0.048(5) 0.069(5) 0.008(4) 0.005(4) 0.008(4)
N7B 0.057(4) 0.061(4) 0.057(3) 0.010(3) 0.009(3) 0.014(3)
C8B 0.064(5) 0.075(6) 0.071(5) 0.005(4) 0.008(4) 0.001(4)
C9B 0.089(7) 0.075(6) 0.060(5) -0.003(4) -0.002(5) 0.006(5)
C10B 0.084(6) 0.086(7) 0.057(5) 0.010(4) 0.009(4) 0.015(5)
C11B 0.071(5) 0.061(5) 0.054(4) 0.008(4) 0.012(4) 0.009(4)
C12B 0.065(5) 0.080(6) 0.056(4) 0.004(4) 0.015(4) 0.011(4)
N13B 0.075(4) 0.081(5) 0.068(4) 0.024(4) 0.026(3) 0.028(4)
C14B 0.090(7) 0.123(9) 0.077(6) 0.043(6) 0.030(5) 0.048(7)
C15B 0.084(7) 0.135(10) 0.061(5) 0.005(6) -0.003(5) 0.021(7)
N16B 0.084(5) 0.100(7) 0.079(5) 0.007(4) 0.003(4) 0.004(5)
C17B 0.078(7) 0.123(10) 0.114(9) 0.002(7) 0.017(6) 0.018(7)
C18B 0.101(9) 0.152(13) 0.136(11) 0.014(10) 0.052(9) 0.007(9)
N19B 0.091(7) 0.164(11) 0.102(7) 0.004(7) 0.048(6) 0.006(7)
C20B 0.131(12) 0.137(12) 0.090(8) 0.041(9) 0.072(9) 0.027(10)
C21B 0.106(9) 0.158(13) 0.061(6) 0.023(8) 0.041(6) 0.000(10)
N22B 0.103(7) 0.160(11) 0.064(5) 0.021(7) 0.050(5) 0.024(8)
C23B 0.125(11) 0.214(18) 0.084(8) 0.058(10) 0.061(8) 0.051(12)
C24B 0.110(12) 0.33(3) 0.053(7) 0.019(13) 0.023(7) 0.030(18)
C25B 0.118(12) 0.24(2) 0.059(7) -0.012(10) 0.029(8) 0.017(13)
C26B 0.112(11) 0.23(2) 0.048(6) -0.009(9) 0.033(7) 0.008(13)
C27B 0.103(9) 0.167(15) 0.061(6) -0.022(8) 0.027(6) 0.015(10)
N28B 0.111(8) 0.146(10) 0.082(6) -0.018(6) 0.038(6) 0.009(7)
C29B 0.108(9) 0.153(13) 0.108(9) -0.056(9) 0.040(7) -0.001(9)
C30B 0.064(6) 0.106(8) 0.104(7) -0.030(6) 0.024(5) -0.013(5)
N31B 0.074(5) 0.081(5) 0.086(5) -0.025(4) 0.013(4) -0.006(4)
C32B 0.063(5) 0.090(7) 0.091(6) -0.014(5) 0.012(5) -0.001(5)
C33B 0.063(5) 0.099(7) 0.063(5) -0.022(5) 0.013(4) -0.008(5)
N34B 0.064(4) 0.090(5) 0.058(4) -0.021(4) 0.024(3) -0.007(4)
C35B 0.079(6) 0.073(6) 0.061(5) -0.015(4) 0.027(4) -0.017(5)
C36B 0.080(6) 0.057(5) 0.061(5) -0.011(4) 0.015(4) -0.004(4)
N37B 0.065(4) 0.066(4) 0.057(4) -0.009(3) 0.011(3) -0.006(3)
C38B 0.112(8) 0.087(7) 0.070(6) -0.006(5) 0.028(6) -0.016(6)
C39B 0.128(9) 0.079(7) 0.056(5) 0.007(5) 0.005(5) 0.003(6)
C40B 0.094(7) 0.079(7) 0.075(6) -0.007(5) -0.008(5) 0.017(5)
C41B 0.075(6) 0.070(6) 0.069(5) -0.009(4) 0.005(4) 0.007(5)
C42B 0.061(5) 0.075(6) 0.071(5) -0.011(4) 0.001(4) 0.017(4)
N43B 0.059(4) 0.084(5) 0.067(4) -0.013(4) 0.015(3) 0.004(4)
C44B 0.069(5) 0.088(7) 0.076(5) -0.012(5) 0.022(4) -0.004(5)
C45B 0.080(7) 0.144(11) 0.081(6) -0.019(7) 0.023(5) 0.004(7)
C46B 0.105(8) 0.142(11) 0.078(6) 0.014(7) 0.016(6) 0.033(8)
C47B 0.137(11) 0.086(9) 0.158(13) -0.007(8) 0.022(9) -0.003(8)
C48B 0.079(7) 0.136(11) 0.160(12) -0.080(10) 0.018(7) -0.029(7)
O1W 0.089(4) 0.063(4) 0.072(3) 0.006(3) 0.003(3) 0.008(3)
O2W 0.095(4) 0.086(4) 0.058(3) 0.004(3) 0.014(3) -0.019(3)
O3W 0.069(3) 0.054(3) 0.072(3) 0.003(3) 0.006(3) 0.000(3)
O4W 0.097(5) 0.068(4) 0.089(4) 0.006(3) -0.009(4) 0.024(3)
O5W 0.183(10) 0.202(12) 0.136(8) -0.015(8) 0.023(7) 0.070(9)
O6W 0.39(3) 0.234(17) 0.135(10) 0.031(10) 0.038(13) 0.103(17)
O7W 0.333(16) 0.085(6) 0.145(8) 0.019(6) 0.125(10) 0.040(8)
O8W 0.092(4) 0.069(4) 0.109(5) 0.003(4) 0.025(4) 0.006(3)
O9W 0.184(9) 0.090(6) 0.106(6) 0.004(4) -0.019(6) -0.037(6)
O10W 0.112(6) 0.100(6) 0.158(8) 0.000(5) 0.007(5) -0.005(5)
O11W 0.115(6) 0.099(6) 0.169(8) -0.010(5) 0.051(6) 0.011(5)
O12W 0.153(8) 0.089(6) 0.175(9) -0.019(6) -0.024(7) 0.018(6)
O13W 0.110(5) 0.132(7) 0.079(4) 0.005(4) 0.025(4) 0.014(5)
O14W 0.205(12) 0.140(9) 0.165(10) 0.003(8) 0.025(9) 0.016(8)
O15W 0.114(6) 0.083(5) 0.119(6) -0.015(4) 0.018(4) -0.005(4)
O16W 0.296(19) 0.085(7) 0.54(3) 0.103(13) 0.22(2) 0.053(10)
O17W 0.148(9) 0.239(15) 0.216(13) 0.014(11) 0.068(9) -0.020(10)
O18W 0.226(14) 0.225(14) 0.212(13) -0.125(12) 0.039(11) -0.074(12)
O19W 0.159(11) 0.45(3) 0.184(13) -0.036(16) 0.048(9) -0.126(15)
O20W 0.107(5) 0.084(5) 0.103(5) -0.011(4) 0.008(4) -0.012(4)
O21W 0.129(6) 0.065(4) 0.140(7) -0.009(4) -0.003(5) 0.012(4)
O22W 0.35(2) 0.110(9) 0.39(3) 0.021(12) 0.19(2) 0.019(12)
O23W 0.168(12) 0.31(2) 0.31(2) 0.018(16) 0.087(13) -0.109(13)
O24W 0.119(7) 0.195(11) 0.176(9) 0.093(8) 0.021(6) -0.042(7)
O25W 0.117(7) 0.171(10) 0.259(14) -0.122(10) -0.032(8) 0.029(7)
O26W 0.190(12) 0.156(11) 0.239(14) -0.017(10) 0.059(11) -0.041(9)
O27W 0.139(9) 0.43(3) 0.141(9) -0.053(13) 0.039(8) -0.033(13)
O28W 0.18(2) 0.22(3) 0.18(2) -0.03(2) 0.024(18) 0.03(2)
O29W 0.25(2) 0.112(13) 0.26(2) -0.094(15) 0.21(2) -0.044(15)
O30W 0.179(19) 0.160(18) 0.20(2) -0.052(15) 0.136(17) -0.090(16)
O31W 0.144(17) 0.30(3) 0.19(2) -0.10(2) 0.107(17) -0.10(2)
O32W 0.17(2) 0.20(3) 0.42(5) -0.17(3) 0.01(3) 0.06(2)
O33W 0.27(3) 0.25(3) 0.29(4) -0.20(3) 0.17(3) -0.13(3)
O34W 0.143(16) 0.22(2) 0.144(16) -0.012(16) 0.077(13) 0.048(16)
O35W 0.26(3) 0.33(5) 0.15(2) 0.01(3) 0.08(2) 0.00(3)
O36W 0.27(3) 0.22(3) 0.15(2) 0.041(19) 0.02(2) -0.10(3)
O37W 0.17(3) 0.22(3) 0.52(8) 0.03(4) 0.17(4) 0.00(2)
O38W 0.29(4) 0.38(5) 0.134(19) 0.03(3) 0.05(2) 0.22(4)
O39W 0.27(2) 0.27(2) 0.21(2) 0.015(17) 0.068(17) -0.031(18)
O40W 0.126(16) 0.37(5) 0.19(2) 0.15(3) 0.028(17) 0.04(2)
O41W 0.092(11) 0.57(6) 0.070(10) -0.045(19) 0.017(9) 0.09(2)
O42W 0.149(15) 0.099(12) 0.154(16) -0.007(11) 0.058(13) 0.000(11)
O43W 0.169(19) 0.19(2) 0.25(3) -0.082(19) 0.17(2) -0.063(17)
O44W 0.22(3) 0.18(3) 0.27(4) -0.04(2) 0.09(3) 0.01(2)
O45W 0.24(2) 0.24(2) 0.24(2) 0.012(17) 0.036(17) 0.005(17)
O46W 0.29(3) 0.139(17) 0.102(13) 0.013(12) 0.070(16) 0.069(19)
O47W 0.50(9) 0.11(2) 0.15(3) -0.05(2) 0.22(5) -0.09(4)
O48W 0.18(2) 0.20(2) 0.22(2) -0.038(18) 0.030(18) 0.016(17)
O1S 0.134(16) 0.21(3) 0.130(16) 0.07(2) 0.014(13) 0.018(19)
O1S' 0.103(12) 0.21(2) 0.155(17) 0.049(16) 0.031(11) -0.030(14)
C1S 0.26(3) 0.17(2) 0.31(4) -0.10(2) 0.19(3) -0.11(2)

loop_
_atom_type_symbol
_atom_type_description
_atom_type_scat_dispersion_real
_atom_type_scat_dispersion_imag
_atom_type_scat_source
C C 0.0181 0.0091 'International Tables Vol C Tables 4.2.6.8 and 6.1.1.4'
H H 0.0000 0.0000 'International Tables Vol C Tables 4.2.6.8 and 6.1.1.4'
N N 0.0311 0.0180 'International Tables Vol C Tables 4.2.6.8 and 6.1.1.4'
O O 0.0492 0.0322 'International Tables Vol C Tables 4.2.6.8 and 6.1.1.4'
P P 0.2955 0.4335 'International Tables Vol C Tables 4.2.6.8 and 6.1.1.4'

loop_
_geom_angle_atom_site_label_1
_geom_angle_atom_site_label_2
_geom_angle_atom_site_label_3
_geom_angle
O12 P1 O13 116.3(4)
O12 P1 O14 107.4(4)
O13 P1 O14 111.8(4)
O12 P1 O11 110.7(3)
O13 P1 O11 105.1(3)
O14 P1 O11 104.9(3)
O23 P2 O22 118.9(3)
O23 P2 O24 110.0(3)
O22 P2 O24 107.7(3)
O23 P2 O21 109.8(3)
O22 P2 O21 103.2(3)
O24 P2 O21 106.4(3)
O32 P3 O33 117.2(4)
O32 P3 O34 112.9(4)
O33 P3 O34 105.1(4)
O32 P3 O31 109.9(3)
O33 P3 O31 105.6(3)
O34 P3 O31 105.2(3)
O42 P4 O43 117.0(3)
O42 P4 O44 113.0(3)
O43 P4 O44 105.9(3)
O42 P4 O41 110.6(3)
O43 P4 O41 105.1(3)
O44 P4 O41 104.2(3)
O53 P5 O52 116.7(3)
O53 P5 O54 106.1(3)
O52 P5 O54 114.5(3)
O53 P5 O51 107.1(3)
O52 P5 O51 109.6(3)
O54 P5 O51 101.5(3)
O62 P6 O63 117.7(4)
O62 P6 O64 112.1(3)
O63 P6 O64 104.6(4)
O62 P6 O61 109.5(3)
O63 P6 O61 107.9(3)
O64 P6 O61 104.2(3)
C1 O11 P1 121.0(4)
P1 O14 H14O 109.5
C2 O21 P2 125.4(4)
P2 O24 H24O 112(4)
C3 O31 P3 122.9(4)
P3 O34 H34O 109.5
C4 O41 P4 124.2(4)
P4 O44 H44O 109.5
C5 O51 P5 120.5(4)
P5 O54 H54O 109.5
C6 O61 P6 122.0(4)
P6 O64 H64O 109.5
O11 C1 C6 109.6(6)
O11 C1 C2 111.4(6)
C6 C1 C2 108.9(5)
O11 C1 H1 109.0
C6 C1 H1 109.0
C2 C1 H1 109.0
O21 C2 C1 108.2(5)
O21 C2 C3 108.5(5)
C1 C2 C3 111.0(6)
O21 C2 H2 109.7
C1 C2 H2 109.7
C3 C2 H2 109.7
O31 C3 C4 111.3(5)
O31 C3 C2 108.5(6)
C4 C3 C2 111.4(6)
O31 C3 H3 108.5
C4 C3 H3 108.5
C2 C3 H3 108.5
O41 C4 C3 109.4(5)
O41 C4 C5 109.6(5)
C3 C4 C5 108.2(5)
O41 C4 H4 109.9
C3 C4 H4 109.9
C5 C4 H4 109.9
O51 C5 C6 109.4(5)
O51 C5 C4 109.4(5)
C6 C5 C4 109.9(5)
O51 C5 H5 109.4
C6 C5 H5 109.4
C4 C5 H5 109.4
O61 C6 C5 111.6(6)
O61 C6 C1 109.6(5)
C5 C6 C1 107.8(5)
O61 C6 H6 109.3
C5 C6 H6 109.3
C1 C6 H6 109.3
C46A N1A C2A 113.4(6)
C46A N1A C45A 112.3(6)
C2A N1A C45A 110.0(6)
C46A N1A H11 106.9
C2A N1A H11 106.9
C45A N1A H11 106.9
N1A C2A C3A 111.3(6)
N1A C2A H2AA 109.4
C3A C2A H2AA 109.4
N1A C2A H2AB 109.4
C3A C2A H2AB 109.4
H2AA C2A H2AB 108.0
N4A C3A C2A 111.1(6)
N4A C3A H3AA 109.4
C2A C3A H3AA 109.4
N4A C3A H3AB 109.4
C2A C3A H3AB 109.4
H3AA C3A H3AB 108.0
C5A N4A C3A 122.2(7)
C5A N4A H41 118.9
C3A N4A H41 118.9
O1A C5A N4A 124.4(7)
O1A C5A C6A 121.1(7)
N4A C5A C6A 114.5(7)
N7A C6A C8A 122.6(7)
N7A C6A C5A 116.8(7)
C8A C6A C5A 120.7(7)
C11A N7A C6A 117.9(6)
C6A C8A C9A 118.5(8)
C6A C8A H8A 120.7
C9A C8A H8A 120.7
C10A C9A C8A 119.8(8)
C10A C9A H9A 120.1
C8A C9A H9A 120.1
C9A C10A C11A 119.0(8)
C9A C10A H10A 120.5
C11A C10A H10A 120.5
N7A C11A C10A 122.1(7)
N7A C11A C12A 116.1(7)
C10A C11A C12A 121.8(7)
O2A C12A N13A 121.9(8)
O2A C12A C11A 121.6(7)
N13A C12A C11A 116.5(7)
C12A N13A C14A 124.1(7)
C12A N13A H131 117.9
C14A N13A H131 117.9
N13A C14A C15A 112.3(7)
N13A C14A H14A 109.2
C15A C14A H14A 109.2
N13A C14A H14B 109.2
C15A C14A H14B 109.2
H14A C14A H14B 107.9
N16A C15A C14A 111.0(7)
N16A C15A H15A 109.4
C14A C15A H15A 109.4
N16A C15A H15B 109.4
C14A C15A H15B 109.4
H15A C15A H15B 108.0
C15A N16A C17A 109.8(7)
C15A N16A C47A 109.3(6)
C17A N16A C47A 112.2(7)
C15A N16A H161 108.5
C17A N16A H161 108.5
C47A N16A H161 108.5
N16A C17A C18A 114.3(8)
N16A C17A H17A 108.7
C18A C17A H17A 108.7
N16A C17A H17B 108.7
C18A C17A H17B 108.7
H17A C17A H17B 107.6
N19A C18A C17A 114.6(8)
N19A C18A H18A 108.6
C17A C18A H18A 108.6
N19A C18A H18B 108.6
C17A C18A H18B 108.6
H18A C18A H18B 107.6
C20A N19A C18A 120.9(8)
C20A N19A H191 119.5
C18A N19A H191 119.5
O3A C20A N19A 123.5(9)
O3A C20A C21A 120.5(9)
N19A C20A C21A 116.0(8)
N22A C21A C23A 122.6(8)
N22A C21A C20A 116.4(8)
C23A C21A C20A 120.9(8)
C26A N22A C21A 118.5(7)
C24A C23A C21A 117.6(8)
C24A C23A H23A 121.2
C21A C23A H23A 121.2
C25A C24A C23A 120.2(9)
C25A C24A H24A 119.9
C23A C24A H24A 119.9
C24A C25A C26A 118.4(9)
C24A C25A H25A 120.8
C26A C25A H25A 120.8
N22A C26A C25A 122.7(7)
N22A C26A C27A 117.6(7)
C25A C26A C27A 119.7(8)
O4A C27A N28A 125.1(7)
O4A C27A C26A 120.9(8)
N28A C27A C26A 113.9(7)
C27A N28A C29A 122.8(7)
C27A N28A H281 118.6
C29A N28A H281 118.6
N28A C29A C30A 111.7(6)
N28A C29A H29A 109.3
C30A C29A H29A 109.3
N28A C29A H29B 109.3
C30A C29A H29B 109.3
H29A C29A H29B 107.9
N31A C30A C29A 112.0(6)
N31A C30A H30A 109.2
C29A C30A H30A 109.2
N31A C30A H30B 109.2
C29A C30A H30B 109.2
H30A C30A H30B 107.9
C48A N31A C30A 113.4(6)
C48A N31A C32A 110.7(6)
C30A N31A C32A 110.7(5)
C48A N31A H311 107.3
C30A N31A H311 107.3
C32A N31A H311 107.3
C33A C32A N31A 113.1(6)
C33A C32A H32A 109.0
N31A C32A H32A 109.0
C33A C32A H32B 109.0
N31A C32A H32B 109.0
H32A C32A H32B 107.8
N34A C33A C32A 114.7(6)
N34A C33A H33A 108.6
C32A C33A H33A 108.6
N34A C33A H33B 108.6
C32A C33A H33B 108.6
H33A C33A H33B 107.6
C35A N34A C33A 122.5(6)
C35A N34A H341 118.8
C33A N34A H341 118.8
O5A C35A N34A 123.6(6)
O5A C35A C36A 118.9(6)
N34A C35A C36A 117.5(6)
N37A C36A C38A 123.0(6)
N37A C36A C35A 116.5(6)
C38A C36A C35A 120.3(6)
C41A N37A C36A 117.2(6)
C36A C38A C39A 118.3(7)
C36A C38A H38A 120.9
C39A C38A H38A 120.9
C40A C39A C38A 118.5(6)
C40A C39A H39A 120.8
C38A C39A H39A 120.8
C39A C40A C41A 119.5(7)
C39A C40A H40A 120.2
C41A C40A H40A 120.2
N37A C41A C40A 123.3(7)
N37A C41A C42A 117.0(6)
C40A C41A C42A 119.7(6)
O6A C42A N43A 124.1(6)
O6A C42A C41A 120.2(6)
N43A C42A C41A 115.7(6)
C42A N43A C44A 121.9(6)
C42A N43A H431 119.0
C44A N43A H431 119.0
N43A C44A C45A 114.3(6)
N43A C44A H44A 108.7
C45A C44A H44A 108.7
N43A C44A H44B 108.7
C45A C44A H44B 108.7
H44A C44A H44B 107.6
N1A C45A C44A 114.0(6)
N1A C45A H45A 108.8
C44A C45A H45A 108.8
N1A C45A H45B 108.8
C44A C45A H45B 108.8
H45A C45A H45B 107.7
N1A C46A H46A 109.5
N1A C46A H46B 109.5
H46A C46A H46B 109.5
N1A C46A H46C 109.5
H46A C46A H46C 109.5
H46B C46A H46C 109.5
N16A C47A H47A 109.5
N16A C47A H47B 109.5
H47A C47A H47B 109.5
N16A C47A H47C 109.5
H47A C47A H47C 109.5
H47B C47A H47C 109.5
N31A C48A H48A 109.5
N31A C48A H48B 109.5
H48A C48A H48B 109.5
N31A C48A H48C 109.5
H48A C48A H48C 109.5
H48B C48A H48C 109.5
C45B N1B C46B 112.1(9)
C45B N1B C2B 115.8(8)
C46B N1B C2B 106.4(8)
C45B N1B H12 107.4
C46B N1B H12 107.4
C2B N1B H12 107.4
N1B C2B C3B 111.3(8)
N1B C2B H2BA 109.4
C3B C2B H2BA 109.4
N1B C2B H2BB 109.4
C3B C2B H2BB 109.4
H2BA C2B H2BB 108.0
N4B C3B C2B 111.8(7)
N4B C3B H3BA 109.3
C2B C3B H3BA 109.3
N4B C3B H3BB 109.3
C2B C3B H3BB 109.3
H3BA C3B H3BB 107.9
C5B N4B C3B 123.2(8)
C5B N4B H42 118.4
C3B N4B H42 118.4
O1B C5B N4B 124.3(9)
O1B C5B C6B 120.2(8)
N4B C5B C6B 115.5(8)
N7B C6B C8B 123.1(8)
N7B C6B C5B 116.2(7)
C8B C6B C5B 120.7(7)
C11B N7B C6B 117.0(7)
C9B C8B C6B 118.5(8)
C9B C8B H8B 120.8
C6B C8B H8B 120.8
C8B C9B C10B 120.2(8)
C8B C9B H9B 119.9
C10B C9B H9B 119.9
C9B C10B C11B 117.2(9)
C9B C10B H10B 121.4
C11B C10B H10B 121.4
N7B C11B C10B 124.0(8)
N7B C11B C12B 116.2(7)
C10B C11B C12B 119.7(8)
O2B C12B N13B 123.8(8)
O2B C12B C11B 120.5(7)
N13B C12B C11B 115.7(7)
C12B N13B C14B 122.5(7)
C12B N13B H132 118.7
C14B N13B H132 118.7
N13B C14B C15B 114.3(9)
N13B C14B H14C 108.7
C15B C14B H14C 108.7
N13B C14B H14D 108.7
C15B C14B H14D 108.7
H14C C14B H14D 107.6
C14B C15B N16B 113.1(8)
C14B C15B H15C 109.0
N16B C15B H15C 109.0
C14B C15B H15D 109.0
N16B C15B H15D 109.0
H15C C15B H15D 107.8
C47B N16B C17B 112.8(10)
C47B N16B C15B 110.4(10)
C17B N16B C15B 112.9(9)
C47B N16B H162 106.8
C17B N16B H162 106.8
C15B N16B H162 106.8
N16B C17B C18B 110.7(10)
N16B C17B H17C 109.5
C18B C17B H17C 109.5
N16B C17B H17D 109.5
C18B C17B H17D 109.5
H17C C17B H17D 108.1
N19B C18B C17B 111.1(11)
N19B C18B H18C 109.4
C17B C18B H18C 109.4
N19B C18B H18D 109.4
C17B C18B H18D 109.4
H18C C18B H18D 108.0
C20B N19B C18B 126.4(15)
C20B N19B H192 116.8
C18B N19B H192 116.8
O3B C20B N19B 121.4(18)
O3B C20B C21B 122.0(16)
N19B C20B C21B 116.6(14)
N22B C21B C23B 123.8(16)
N22B C21B C20B 115.6(14)
C23B C21B C20B 120.6(17)
C21B N22B C26B 120.9(15)
C21B C23B C24B 114.6(18)
C21B C23B H23B 122.7
C24B C23B H23B 122.7
C25B C24B C23B 118.2(18)
C25B C24B H24B 120.9
C23B C24B H24B 120.9
C24B C25B C26B 123(2)
C24B C25B H25B 118.3
C26B C25B H25B 118.3
N22B C26B C25B 119(2)
N22B C26B C27B 115.8(15)
C25B C26B C27B 125(2)
O4B C27B N28B 125.8(18)
O4B C27B C26B 118.8(15)
N28B C27B C26B 115.4(15)
C27B N28B C29B 124.0(14)
C27B N28B H282 118.0
C29B N28B H282 118.0
N28B C29B C30B 112.4(10)
N28B C29B H29C 109.1
C30B C29B H29C 109.1
N28B C29B H29D 109.1
C30B C29B H29D 109.1
H29C C29B H29D 107.9
N31B C30B C29B 111.2(9)
N31B C30B H30C 109.4
C29B C30B H30C 109.4
N31B C30B H30D 109.4
C29B C30B H30D 109.4
H30C C30B H30D 108.0
C48B N31B C30B 111.4(8)
C48B N31B C32B 110.2(9)
C30B N31B C32B 110.9(7)
C48B N31B H312 108.1
C30B N31B H312 108.1
C32B N31B H312 108.1
N31B C32B C33B 111.8(8)
N31B C32B H32C 109.3
C33B C32B H32C 109.3
N31B C32B H32D 109.3
C33B C32B H32D 109.3
H32C C32B H32D 107.9
N34B C33B C32B 113.8(7)
N34B C33B H33C 108.8
C32B C33B H33C 108.8
N34B C33B H33D 108.8
C32B C33B H33D 108.8
H33C C33B H33D 107.7
C35B N34B C33B 122.9(7)
C35B N34B H342 118.6
C33B N34B H342 118.6
O5B C35B N34B 122.6(9)
O5B C35B C36B 120.4(8)
N34B C35B C36B 116.9(7)
N37B C36B C38B 123.4(9)
N37B C36B C35B 116.1(7)
C38B C36B C35B 120.3(8)
C36B N37B C41B 118.4(7)
C36B C38B C39B 118.3(9)
C36B C38B H38B 120.9
C39B C38B H38B 120.9
C40B C39B C38B 118.9(9)
C40B C39B H39B 120.6
C38B C39B H39B 120.6
C41B C40B C39B 118.4(10)
C41B C40B H40B 120.8
C39B C40B H40B 120.8
N37B C41B C40B 122.6(9)
N37B C41B C42B 117.0(7)
C40B C41B C42B 120.4(9)
O6B C42B N43B 124.1(9)
O6B C42B C41B 122.1(8)
N43B C42B C41B 113.9(7)
C42B N43B C44B 122.0(7)
C42B N43B H432 119.0
C44B N43B H432 119.0
N43B C44B C45B 109.6(8)
N43B C44B H44C 109.8
C45B C44B H44C 109.8
N43B C44B H44D 109.8
C45B C44B H44D 109.8
H44C C44B H44D 108.2
N1B C45B C44B 113.9(9)
N1B C45B H45C 108.8
C44B C45B H45C 108.8
N1B C45B H45D 108.8
C44B C45B H45D 108.8
H45C C45B H45D 107.7
N1B C46B H46D 109.5
N1B C46B H46E 109.5
H46D C46B H46E 109.5
N1B C46B H46F 109.5
H46D C46B H46F 109.5
H46E C46B H46F 109.5
N16B C47B H47D 109.5
N16B C47B H47E 109.5
H47D C47B H47E 109.5
N16B C47B H47F 109.5
H47D C47B H47F 109.5
H47E C47B H47F 109.5
N31B C48B H48D 109.5
N31B C48B H48E 109.5
H48D C48B H48E 109.5
N31B C48B H48F 109.5
H48D C48B H48F 109.5
H48E C48B H48F 109.5
H1W1 O1W H1W2 86.0
H2W1 O2W H2W2 96.8
H3W1 O3W H3W2 131.5
H4W1 O4W H4W2 106.3
H5W1 O5W H5W2 112.9
H7W1 O7W H7W2 102.7
H8W1 O8W H8W2 105.2
H101 O10W H102 91.9
H111 O11W H112 110.4
H121 O12W H122 107.6
H133 O13W H134 97.9
H141 O14W H142 128.3
H151 O15W H152 105.4
H163 O16W H164 137.4
H171 O17W H172 88.1
H181 O18W H182 121.3
H193 O19W H194 71.5
H201 O20W H202 113.4
O1S C1S O1S' 136(3)

loop_
_geom_bond_atom_site_label_1
_geom_bond_atom_site_label_2
_geom_bond_distance
P1 O12 1.486(6)
P1 O13 1.487(7)
P1 O14 1.552(7)
P1 O11 1.605(5)
P2 O23 1.485(6)
P2 O22 1.487(6)
P2 O24 1.558(6)
P2 O21 1.605(5)
P3 O32 1.493(6)
P3 O33 1.495(6)
P3 O34 1.542(6)
P3 O31 1.607(5)
P4 O42 1.483(6)
P4 O43 1.502(6)
P4 O44 1.560(6)
P4 O41 1.609(5)
P5 O53 1.490(6)
P5 O52 1.494(5)
P5 O54 1.572(6)
P5 O51 1.617(5)
P6 O62 1.479(5)
P6 O63 1.503(6)
P6 O64 1.570(6)
P6 O61 1.597(5)
O11 C1 1.414(8)
O14 H14O 0.8400
O21 C2 1.437(8)
O24 H24O 1.07(8)
O31 C3 1.424(8)
O34 H34O 0.8400
O41 C4 1.414(8)
O44 H44O 0.8400
O51 C5 1.432(8)
O54 H54O 0.8400
O61 C6 1.435(8)
O64 H64O 0.8400
C1 C6 1.526(10)
C1 C2 1.528(10)
C1 H1 1.0000
C2 C3 1.548(10)
C2 H2 1.0000
C3 C4 1.510(10)
C3 H3 1.0000
C4 C5 1.520(10)
C4 H4 1.0000
C5 C6 1.515(10)
C5 H5 1.0000
C6 H6 1.0000
O1A C5A 1.231(9)
O2A C12A 1.240(9)
O3A C20A 1.240(10)
O4A C27A 1.206(10)
O5A C35A 1.249(8)
O6A C42A 1.239(8)
N1A C46A 1.487(10)
N1A C2A 1.495(10)
N1A C45A 1.497(9)
N1A H11 1.0000
C2A C3A 1.528(12)
C2A H2AA 0.9900
C2A H2AB 0.9900
C3A N4A 1.451(10)
C3A H3AA 0.9900
C3A H3AB 0.9900
N4A C5A 1.340(10)
N4A H41 0.8800
C5A C6A 1.508(11)
C6A N7A 1.342(10)
C6A C8A 1.373(11)
N7A C11A 1.341(9)
C8A C9A 1.381(12)
C8A H8A 0.9500
C9A C10A 1.349(12)
C9A H9A 0.9500
C10A C11A 1.389(11)
C10A H10A 0.9500
C11A C12A 1.479(11)
C12A N13A 1.335(10)
N13A C14A 1.447(10)
N13A H131 0.8800
C14A C15A 1.510(11)
C14A H14A 0.9900
C14A H14B 0.9900
C15A N16A 1.501(10)
C15A H15A 0.9900
C15A H15B 0.9900
N16A C17A 1.501(11)
N16A C47A 1.529(11)
N16A H161 1.0000
C17A C18A 1.516(13)
C17A H17A 0.9900
C17A H17B 0.9900
C18A N19A 1.446(11)
C18A H18A 0.9900
C18A H18B 0.9900
N19A C20A 1.307(12)
N19A H191 0.8800
C20A C21A 1.507(12)
C21A N22A 1.336(10)
C21A C23A 1.400(13)
N22A C26A 1.333(10)
C23A C24A 1.386(14)
C23A H23A 0.9500
C24A C25A 1.368(13)
C24A H24A 0.9500
C25A C26A 1.393(12)
C25A H25A 0.9500
C26A C27A 1.524(11)
C27A N28A 1.343(10)
N28A C29A 1.444(10)
N28A H281 0.8800
C29A C30A 1.532(11)
C29A H29A 0.9900
C29A H29B 0.9900
C30A N31A 1.498(9)
C30A H30A 0.9900
C30A H30B 0.9900
N31A C48A 1.492(9)
N31A C32A 1.517(9)
N31A H311 1.0000
C32A C33A 1.507(11)
C32A H32A 0.9900
C32A H32B 0.9900
C33A N34A 1.452(9)
C33A H33A 0.9900
C33A H33B 0.9900
N34A C35A 1.328(9)
N34A H341 0.8800
C35A C36A 1.486(9)
C36A N37A 1.353(9)
C36A C38A 1.389(10)
N37A C41A 1.319(9)
C38A C39A 1.390(10)
C38A H38A 0.9500
C39A C40A 1.367(10)
C39A H39A 0.9500
C40A C41A 1.386(10)
C40A H40A 0.9500
C41A C42A 1.505(10)
C42A N43A 1.330(9)
N43A C44A 1.458(9)
N43A H431 0.8800
C44A C45A 1.518(11)
C44A H44A 0.9900
C44A H44B 0.9900
C45A H45A 0.9900
C45A H45B 0.9900
C46A H46A 0.9800
C46A H46B 0.9800
C46A H46C 0.9800
C47A H47A 0.9800
C47A H47B 0.9800
C47A H47C 0.9800
C48A H48A 0.9800
C48A H48B 0.9800
C48A H48C 0.9800
O1B C5B 1.232(11)
O2B C12B 1.242(10)
O3B C20B 1.237(17)
O4B C27B 1.230(17)
O5B C35B 1.244(10)
O6B C42B 1.217(11)
N1B C45B 1.437(13)
N1B C46B 1.499(12)
N1B C2B 1.524(13)
N1B H12 1.0000
C2B C3B 1.544(14)
C2B H2BA 0.9900
C2B H2BB 0.9900
C3B N4B 1.452(11)
C3B H3BA 0.9900
C3B H3BB 0.9900
N4B C5B 1.331(11)
N4B H42 0.8800
C5B C6B 1.501(12)
C6B N7B 1.345(10)
C6B C8B 1.383(11)
N7B C11B 1.336(10)
C8B C9B 1.367(13)
C8B H8B 0.9500
C9B C10B 1.385(13)
C9B H9B 0.9500
C10B C11B 1.388(11)
C10B H10B 0.9500
C11B C12B 1.493(12)
C12B N13B 1.331(10)
N13B C14B 1.453(11)
N13B H132 0.8800
C14B C15B 1.493(16)
C14B H14C 0.9900
C14B H14D 0.9900
C15B N16B 1.506(13)
C15B H15C 0.9900
C15B H15D 0.9900
N16B C47B 1.498(15)
N16B C17B 1.501(13)
N16B H162 1.0000
C17B C18B 1.524(17)
C17B H17C 0.9900
C17B H17D 0.9900
C18B N19B 1.448(17)
C18B H18C 0.9900
C18B H18D 0.9900
N19B C20B 1.345(16)
N19B H192 0.8800
C20B C21B 1.48(2)
C21B N22B 1.307(17)
C21B C23B 1.406(19)
N22B C26B 1.330(19)
C23B C24B 1.43(3)
C23B H23B 0.9500
C24B C25B 1.35(3)
C24B H24B 0.9500
C25B C26B 1.35(2)
C25B H25B 0.9500
C26B C27B 1.46(2)
C27B N28B 1.331(16)
N28B C29B 1.453(18)
N28B H282 0.8800
C29B C30B 1.527(16)
C29B H29C 0.9900
C29B H29D 0.9900
C30B N31B 1.502(12)
C30B H30C 0.9900
C30B H30D 0.9900
N31B C48B 1.490(13)
N31B C32B 1.508(12)
N31B H312 1.0000
C32B C33B 1.514(13)
C32B H32C 0.9900
C32B H32D 0.9900
C33B N34B 1.459(11)
C33B H33C 0.9900
C33B H33D 0.9900
N34B C35B 1.325(11)
N34B H342 0.8800
C35B C36B 1.499(13)
C36B N37B 1.326(10)
C36B C38B 1.380(13)
N37B C41B 1.349(11)
C38B C39B 1.398(15)
C38B H38B 0.9500
C39B C40B 1.395(15)
C39B H39B 0.9500
C40B C41B 1.384(13)
C40B H40B 0.9500
C41B C42B 1.494(13)
C42B N43B 1.332(11)
N43B C44B 1.468(11)
N43B H432 0.8800
C44B C45B 1.550(15)
C44B H44C 0.9900
C44B H44D 0.9900
C45B H45C 0.9900
C45B H45D 0.9900
C46B H46D 0.9800
C46B H46E 0.9800
C46B H46F 0.9800
C47B H47D 0.9800
C47B H47E 0.9800
C47B H47F 0.9800
C48B H48D 0.9800
C48B H48E 0.9800
C48B H48F 0.9800
O1W H1W1 0.8729
O1W H1W2 0.8712
O2W H2W1 0.8684
O2W H2W2 0.8717
O3W H3W1 0.8642
O3W H3W2 0.8635
O4W H4W1 0.8704
O4W H4W2 0.8694
O5W H5W1 0.8666
O5W H5W2 0.8766
O7W H7W1 0.8750
O7W H7W2 0.8917
O8W H8W1 0.8656
O8W H8W2 0.8787
O10W H101 0.8779
O10W H102 0.8751
O11W H111 0.8758
O11W H112 0.8718
O12W H121 0.8734
O12W H122 0.8823
O13W H133 0.8717
O13W H134 0.8705
O14W H141 0.8626
O14W H142 0.8705
O15W H151 0.8685
O15W H152 0.8722
O16W H163 0.8718
O16W H164 0.8657
O17W H171 0.8953
O17W H172 0.8734
O18W H181 0.8577
O18W H182 0.8850
O19W H193 0.9535
O19W H194 0.9148
O20W H201 0.8721
O20W H202 0.8681
O21W H211 0.8728
O40W O47W 1.72(5)
O44W O45W 1.47(4)
O1S C1S 1.12(3)
O1S' C1S 1.86(4)

loop_
_geom_hbond_atom_site_label_D
_geom_hbond_atom_site_label_H
_geom_hbond_atom_site_label_A
_geom_hbond_distance_DH
_geom_hbond_distance_HA
_geom_hbond_distance_DA
_geom_hbond_angle_DHA
_geom_hbond_site_symmetry_A
_geom_hbond_publ_flag
O14 H14O O23 0.84 1.75 2.580(8) 170.8 . yes
O24 H24O O8W 1.07(8) 1.60(8) 2.660(9) 171(6) . yes
O34 H34O O43 0.84 1.79 2.588(9) 159.4 . yes
O44 H44O O53 0.84 1.73 2.539(8) 159.8 . yes
O54 H54O O63 0.84 1.71 2.536(9) 168.4 . yes
O64 H64O O11W 0.84 1.74 2.518(11) 152.3 . yes
C1 H1 O12 1.00 2.45 2.953(8) 110.5 . yes
C3 H3 O32 1.00 2.38 2.902(9) 111.4 . yes
C3 H3 O9W 1.00 2.59 3.577(11) 169.5 . yes
C4 H4 O42 1.00 2.43 2.935(8) 110.3 . yes
C5 H5 O52 1.00 2.30 2.860(8) 114.5 . yes
C6 H6 O62 1.00 2.35 2.881(8) 112.6 . yes
N1A H11 O6A 1.00 1.80 2.712(7) 149.7 . yes
C2A H2AA O32 0.99 2.46 3.443(10) 169.7 . yes
N4A H41 O1W 0.88 2.15 2.969(9) 154.8 . yes
C8A H8A O25W 0.95 2.48 3.282(13) 142.1 5_676 yes
N13A H131 O1W 0.88 2.09 2.904(9) 152.9 . yes
C14A H14A O21W 0.99 2.45 3.273(11) 140.9 . yes
C15A H15A O1A 0.99 2.45 3.425(10) 168.9 5_676 yes
N16A H161 O2A 1.00 1.90 2.735(9) 139.4 . yes
N16A H161 O3A 1.00 2.37 3.014(10) 121.8 . yes
N19A H191 O2W 0.88 2.12 2.935(11) 153.4 . yes
N28A H281 O2W 0.88 2.13 2.946(9) 154.2 . yes
C30A H30B O12 0.99 2.50 3.474(10) 166.8 . yes
N31A H311 O5A 1.00 1.74 2.671(7) 153.2 . yes
C32A H32A O64 0.99 2.42 3.220(9) 137.4 . yes
N34A H341 O52 0.88 2.22 3.018(8) 150.0 . yes
N43A H431 O52 0.88 2.19 2.999(8) 153.7 . yes
C44A H44A O53 0.99 2.60 3.556(9) 162.0 . yes
C45A H45A O41W 0.99 2.49 3.46(2) 168.5 . yes
C45A H45B O41 0.99 2.64 3.373(9) 130.6 . yes
C46A H46A O4A 0.98 2.61 3.102(10) 111.5 5_666 yes
C46A H46C O1A 0.98 2.62 3.394(10) 136.0 . yes
C47A H47A O3A 0.98 2.63 3.168(12) 114.8 . yes
C48A H48A O1A 0.98 2.43 3.375(11) 161.2 5_666 yes
C48A H48B O7W 0.98 2.66 3.567(14) 154.1 . yes
C48A H48C O45W 0.98 2.54 3.48(4) 160.4 7_656 yes
N1B H12 O3W 1.00 1.93 2.821(9) 147.3 . yes
C2B H2BA O23W 0.99 2.57 3.334(17) 134.4 4_646 yes
N4B H42 O4W 0.88 2.16 2.937(10) 147.1 . yes
C8B H8B O24 0.95 2.60 3.378(10) 139.1 4_646 yes
N13B H132 O3W 0.88 2.23 3.073(9) 160.6 . yes
C15B H15D O51 0.99 2.60 3.440(11) 142.6 . yes
N16B H162 O2B 1.00 1.77 2.700(10) 152.4 . yes
N19B H192 O13W 0.88 2.06 2.850(16) 149.0 . yes
N28B H282 O13W 0.88 2.07 2.846(14) 146.1 . yes
C30B H30D O22W 0.99 2.58 3.55(2) 167.1 . yes
N31B H312 O5B 1.00 1.87 2.802(11) 153.9 . yes
C33B H33C O42 0.99 2.63 3.410(10) 136.2 . yes
C33B H33D O21 0.99 2.55 3.472(10) 154.7 . yes
N34B H342 O22 0.88 2.11 2.950(8) 159.4 . yes
N43B H432 O22 0.88 2.06 2.838(9) 146.7 . yes
C47B H47D O10W 0.98 2.63 3.577(18) 162.4 1_545 yes
C48B H48D O1B 0.98 2.24 3.098(14) 145.8 4_656 yes
O1W H1W1 O32 0.87 1.83 2.701(8) 179.3 . yes
O1W H1W2 O16W 0.87 2.32 3.19(3) 178.7 . yes
O2W H2W1 O12 0.87 1.90 2.763(7) 179.1 . yes
O2W H2W2 O19W 0.87 1.95 2.818(14) 176.8 . yes
O3W H3W1 O22 0.86 1.89 2.753(8) 179.4 . yes
O3W H3W2 O62 0.86 1.88 2.740(8) 179.3 . yes
O4W H4W1 O62 0.87 1.85 2.717(8) 179.1 . yes
O4W H4W2 O10W 0.87 1.96 2.834(13) 179.5 1_545 yes
O5W H5W1 O2A 0.87 2.14 3.011(13) 178.6 . yes
O5W H5W2 O6W 0.88 2.13 3.01(2) 179.5 . yes
O7W H7W1 O4A 0.88 1.94 2.816(11) 177.5 . yes
O7W H7W2 O33W 0.89 1.75 2.64(3) 178.8 6_565 yes
O8W H8W1 O33 0.87 1.81 2.678(9) 178.6 . yes
O8W H8W2 O15W 0.88 1.97 2.847(11) 179.3 . yes
O10W H101 O6B 0.88 2.02 2.901(12) 178.8 4_656 yes
O10W H102 O18W 0.88 1.82 2.697(16) 179.0 . yes
O11W H111 O13 0.88 1.78 2.652(12) 178.7 . yes
O11W H112 O32W 0.87 1.89 2.77(3) 178.1 . yes
O12W H121 O15W 0.87 1.92 2.790(12) 178.1 . yes
O12W H122 O25W 0.88 1.86 2.743(15) 178.5 . yes
O13W H133 O42 0.87 1.85 2.722(9) 179.1 . yes
O13W H134 O48W 0.87 2.02 2.89(5) 179.0 2_656 yes
O14W H141 O16W 0.86 1.87 2.73(2) 178.3 . yes
O14W H142 O24W 0.87 2.13 3.001(19) 179.3 1_565 yes
O15W H151 O17W 0.87 1.92 2.793(15) 178.0 . yes
O15W H152 O21W 0.87 1.86 2.737(11) 178.9 . yes
O16W H163 O33 0.87 1.91 2.779(12) 177.1 . yes
O16W H164 O63 0.87 1.88 2.748(13) 177.1 1_565 yes
O17W H171 O19W 0.90 2.08 2.97(2) 178.7 . yes
O17W H172 O42W 0.87 1.90 2.77(2) 177.5 7_666 yes
O18W H181 O33 0.86 1.99 2.843(14) 177.9 . yes
O18W H181 O34 0.86 2.54 3.043(13) 118.5 . yes
O18W H182 O22W 0.88 1.93 2.82(2) 179.3 . yes
O19W H193 O43W 0.95 2.04 2.99(4) 177.4 . yes
O19W H194 O1S' 0.91 2.03 2.94(3) 174.4 7_666 yes
O20W H201 O4W 0.87 1.90 2.773(10) 178.9 1_565 yes
O20W H202 O8W 0.87 1.94 2.807(10) 179.1 . yes
O21W H211 O12 0.87 1.89 2.764(9) 179.9 . yes

loop_
_geom_torsion_atom_site_label_1
_geom_torsion_atom_site_label_2
_geom_torsion_atom_site_label_3
_geom_torsion_atom_site_label_4
_geom_torsion
O12 P1 O11 C1 -32.4(6)
O13 P1 O11 C1 -158.8(6)
O14 P1 O11 C1 83.2(6)
O23 P2 O21 C2 -34.4(6)
O22 P2 O21 C2 -162.1(5)
O24 P2 O21 C2 84.6(5)
O32 P3 O31 C3 -8.0(6)
O33 P3 O31 C3 -135.3(6)
O34 P3 O31 C3 113.9(6)
O42 P4 O41 C4 -1.7(6)
O43 P4 O41 C4 125.5(5)
O44 P4 O41 C4 -123.4(5)
O53 P5 O51 C5 -118.4(5)
O52 P5 O51 C5 9.1(6)
O54 P5 O51 C5 130.6(5)
O62 P6 O61 C6 -17.0(6)
O63 P6 O61 C6 112.2(6)
O64 P6 O61 C6 -137.0(5)
P1 O11 C1 C6 148.5(5)
P1 O11 C1 C2 -90.9(6)
P2 O21 C2 C1 114.0(6)
P2 O21 C2 C3 -125.4(5)
O11 C1 C2 O21 -58.4(7)
C6 C1 C2 O21 62.6(7)
O11 C1 C2 C3 -177.4(5)
C6 C1 C2 C3 -56.4(7)
P3 O31 C3 C4 -99.2(6)
P3 O31 C3 C2 137.9(5)
O21 C2 C3 O31 58.6(7)
C1 C2 C3 O31 177.4(5)
O21 C2 C3 C4 -64.2(7)
C1 C2 C3 C4 54.6(7)
P4 O41 C4 C3 -131.3(5)
P4 O41 C4 C5 110.2(5)
O31 C3 C4 O41 63.1(7)
C2 C3 C4 O41 -175.7(5)
O31 C3 C4 C5 -177.5(5)
C2 C3 C4 C5 -56.3(7)
P5 O51 C5 C6 -119.5(5)
P5 O51 C5 C4 120.1(5)
O41 C4 C5 O51 -57.7(7)
C3 C4 C5 O51 -177.0(5)
O41 C4 C5 C6 -177.9(5)
C3 C4 C5 C6 62.8(7)
P6 O61 C6 C5 -108.1(5)
P6 O61 C6 C1 132.6(5)
O51 C5 C6 O61 53.6(7)
C4 C5 C6 O61 173.7(5)
O51 C5 C6 C1 173.9(5)
C4 C5 C6 C1 -65.9(7)
O11 C1 C6 O61 -54.6(7)
C2 C1 C6 O61 -176.6(5)
O11 C1 C6 C5 -176.3(5)
C2 C1 C6 C5 61.7(7)
C46A N1A C2A C3A -69.2(8)
C45A N1A C2A C3A 164.2(6)
N1A C2A C3A N4A -59.0(9)
C2A C3A N4A C5A 108.6(8)
C3A N4A C5A O1A 0.2(11)
C3A N4A C5A C6A -178.8(6)
O1A C5A C6A N7A -175.1(6)
N4A C5A C6A N7A 3.9(9)
O1A C5A C6A C8A 5.7(11)
N4A C5A C6A C8A -175.3(7)
C8A C6A N7A C11A -2.7(10)
C5A C6A N7A C11A 178.1(6)
N7A C6A C8A C9A 1.6(11)
C5A C6A C8A C9A -179.2(6)
C6A C8A C9A C10A 0.9(11)
C8A C9A C10A C11A -2.3(11)
C6A N7A C11A C10A 1.2(10)
C6A N7A C11A C12A -178.3(6)
C9A C10A C11A N7A 1.3(11)
C9A C10A C11A C12A -179.2(7)
N7A C11A C12A O2A 172.2(7)
C10A C11A C12A O2A -7.3(11)
N7A C11A C12A N13A -7.7(10)
C10A C11A C12A N13A 172.8(7)
O2A C12A N13A C14A -1.7(12)
C11A C12A N13A C14A 178.3(7)
C12A N13A C14A C15A 60.0(10)
N13A C14A C15A N16A -95.3(8)
C14A C15A N16A C17A -76.9(8)
C14A C15A N16A C47A 159.6(7)
C15A N16A C17A C18A 169.7(7)
C47A N16A C17A C18A -68.5(10)
N16A C17A C18A N19A -69.4(11)
C17A C18A N19A C20A 92.8(11)
C18A N19A C20A O3A -15.5(12)
C18A N19A C20A C21A 164.9(7)
O3A C20A C21A N22A 173.4(7)
N19A C20A C21A N22A -6.9(10)
O3A C20A C21A C23A -3.3(11)
N19A C20A C21A C23A 176.4(7)
C23A C21A N22A C26A 2.5(11)
C20A C21A N22A C26A -174.1(6)
N22A C21A C23A C24A -2.9(12)
C20A C21A C23A C24A 173.5(8)
C21A C23A C24A C25A 0.9(14)
C23A C24A C25A C26A 1.2(14)
C21A N22A C26A C25A -0.2(11)
C21A N22A C26A C27A -179.7(6)
C24A C25A C26A N22A -1.7(12)
C24A C25A C26A C27A 177.8(7)
N22A C26A C27A O4A -179.0(7)
C25A C26A C27A O4A 1.5(11)
N22A C26A C27A N28A 0.1(9)
C25A C26A C27A N28A -179.4(7)
O4A C27A N28A C29A 0.1(11)
C26A C27A N28A C29A -179.0(6)
C27A N28A C29A C30A -104.6(8)
N28A C29A C30A N31A 64.1(9)
C29A C30A N31A C48A 67.9(8)
C29A C30A N31A C32A -167.0(6)
C48A N31A C32A C33A -74.6(8)
C30A N31A C32A C33A 158.8(6)
N31A C32A C33A N34A -84.0(8)
C32A C33A N34A C35A 66.8(9)
C33A N34A C35A O5A -7.3(11)
C33A N34A C35A C36A 171.0(6)
O5A C35A C36A N37A 171.9(6)
N34A C35A C36A N37A -6.5(9)
O5A C35A C36A C38A -3.7(10)
N34A C35A C36A C38A 177.9(6)
C38A C36A N37A C41A 0.4(10)
C35A C36A N37A C41A -175.0(6)
N37A C36A C38A C39A -2.2(11)
C35A C36A C38A C39A 173.0(6)
C36A C38A C39A C40A 0.6(10)
C38A C39A C40A C41A 2.7(11)
C36A N37A C41A C40A 3.1(10)
C36A N37A C41A C42A -178.0(6)
C39A C40A C41A N37A -4.8(11)
C39A C40A C41A C42A 176.4(6)
N37A C41A C42A O6A 178.4(6)
C40A C41A C42A O6A -2.8(10)
N37A C41A C42A N43A -0.1(9)
C40A C41A C42A N43A 178.8(6)
O6A C42A N43A C44A 5.9(10)
C41A C42A N43A C44A -175.7(6)
C42A N43A C44A C45A -69.7(8)
C46A N1A C45A C44A 70.0(8)
C2A N1A C45A C44A -162.8(6)
N43A C44A C45A N1A 81.4(8)
C45B N1B C2B C3B 56.4(11)
C46B N1B C2B C3B -178.4(9)
N1B C2B C3B N4B 58.0(12)
C2B C3B N4B C5B -129.1(10)
C3B N4B C5B O1B 3.0(14)
C3B N4B C5B C6B -176.4(7)
O1B C5B C6B N7B 161.4(8)
N4B C5B C6B N7B -19.1(11)
O1B C5B C6B C8B -18.2(13)
N4B C5B C6B C8B 161.2(8)
C8B C6B N7B C11B -0.7(12)
C5B C6B N7B C11B 179.6(7)
N7B C6B C8B C9B 2.2(13)
C5B C6B C8B C9B -178.2(8)
C6B C8B C9B C10B -1.6(14)
C8B C9B C10B C11B -0.3(14)
C6B N7B C11B C10B -1.3(13)
C6B N7B C11B C12B 177.1(7)
C9B C10B C11B N7B 1.9(14)
C9B C10B C11B C12B -176.5(9)
N7B C11B C12B O2B 162.0(8)
C10B C11B C12B O2B -19.5(13)
N7B C11B C12B N13B -20.2(12)
C10B C11B C12B N13B 158.3(9)
O2B C12B N13B C14B 0.5(15)
C11B C12B N13B C14B -177.3(9)
C12B N13B C14B C15B -65.9(13)
N13B C14B C15B N16B 84.4(11)
C14B C15B N16B C47B -147.2(10)
C14B C15B N16B C17B 85.5(11)
C47B N16B C17B C18B 76.2(13)
C15B N16B C17B C18B -157.8(11)
N16B C17B C18B N19B 68.9(15)
C17B C18B N19B C20B -109.6(13)
C18B N19B C20B O3B -1.2(17)
C18B N19B C20B C21B 176.7(10)
O3B C20B C21B N22B -178.1(10)
N19B C20B C21B N22B 4.0(14)
O3B C20B C21B C23B 4.2(16)
N19B C20B C21B C23B -173.7(9)
C23B C21B N22B C26B -0.5(16)
C20B C21B N22B C26B -178.1(9)
N22B C21B C23B C24B -0.1(16)
C20B C21B C23B C24B 177.4(10)
C21B C23B C24B C25B 2.1(19)
C23B C24B C25B C26B -4(2)
C21B N22B C26B C25B -0.9(16)
C21B N22B C26B C27B 179.9(9)
C24B C25B C26B N22B 3(2)
C24B C25B C26B C27B -177.8(13)
N22B C26B C27B O4B 178.0(10)
C25B C26B C27B O4B -1.2(18)
N22B C26B C27B N28B -1.9(15)
C25B C26B C27B N28B 178.9(11)
O4B C27B N28B C29B 3.3(18)
C26B C27B N28B C29B -176.8(10)
C27B N28B C29B C30B 102.3(12)
N28B C29B C30B N31B -68.7(13)
C29B C30B N31B C48B -72.9(13)
C29B C30B N31B C32B 163.9(10)
C48B N31B C32B C33B 155.0(9)
C30B N31B C32B C33B -81.2(10)
N31B C32B C33B N34B -83.6(9)
C32B C33B N34B C35B 73.5(11)
C33B N34B C35B O5B -0.4(14)
C33B N34B C35B C36B -177.2(8)
O5B C35B C36B N37B -172.6(8)
N34B C35B C36B N37B 4.4(11)
O5B C35B C36B C38B 3.0(13)
N34B C35B C36B C38B 179.9(9)
C38B C36B N37B C41B -0.5(13)
C35B C36B N37B C41B 174.8(8)
N37B C36B C38B C39B -0.3(15)
C35B C36B C38B C39B -175.5(9)
C36B C38B C39B C40B 0.8(15)
C38B C39B C40B C41B -0.4(15)
C36B N37B C41B C40B 1.0(13)
C36B N37B C41B C42B -178.1(8)
C39B C40B C41B N37B -0.5(15)
C39B C40B C41B C42B 178.5(9)
N37B C41B C42B O6B 165.7(10)
C40B C41B C42B O6B -13.3(15)
N37B C41B C42B N43B -14.1(12)
C40B C41B C42B N43B 166.8(9)
O6B C42B N43B C44B 2.4(15)
C41B C42B N43B C44B -177.8(8)
C42B N43B C44B C45B 93.2(10)
C46B N1B C45B C44B 64.9(11)
C2B N1B C45B C44B -172.8(8)
N43B C44B C45B N1B 67.5(11)
